data_7709277
loop_
_publ_author_name
'Zhao, Minggang'
'Xue, Tingting'
'He, Ru-Ru'
'Ma, Jianping'
'Zheng, Wenjun'

_publ_section_title
;
 Ion-bearing stairs: alkali metal complexes of 1,2-diaza-4-phospholides.
;
_journal_issue 4
_journal_name_full 'Dalton transactions (Cambridge, England : 2003)'
_journal_page_first 1634
_journal_page_last 1645
_journal_paper_doi 10.1039/d1dt03601g
_journal_volume 51
_journal_year 2022
_chemical_formula_moiety 'C10 H18 N2 P S2, 0.5(C24 H48 K2 O12)'
_chemical_formula_sum 'C22 H42 K N2 O6 P S2'
_chemical_formula_weight 564.77
_space_group_crystal_system orthorhombic
_space_group_IT_number 62
_space_group_name_Hall '-P 2ac 2n'
_space_group_name_H-M_alt 'P n m a'
_atom_sites_solution_hydrogens geom
_atom_sites_solution_primary direct
_atom_sites_solution_secondary difmap
_audit_creation_date 2019-12-09
_audit_creation_method
;
  Olex2 1.2
  (compiled Apr 23 2013 17:54:37, GUI svn.r4466)
;
_audit_update_record
;
2020-06-01 deposited with the CCDC.	2021-12-14 downloaded from the CCDC.
;
_cell_angle_alpha 90.00
_cell_angle_beta 90.00
_cell_angle_gamma 90.00
_cell_formula_units_Z 4
_cell_length_a 17.2868(5)
_cell_length_b 13.3235(3)
_cell_length_c 13.0097(3)
_cell_measurement_reflns_used 2948
_cell_measurement_temperature 230.01(10)
_cell_measurement_theta_max 70.9440
_cell_measurement_theta_min 9.8560
_cell_volume 2996.40(13)
_computing_cell_refinement 'CrysAlisPro 1.171.40.53 (Rigaku OD, 2019)'
_computing_data_collection 'CrysAlisPro 1.171.40.53 (Rigaku OD, 2019)'
_computing_data_reduction 'CrysAlisPro 1.171.40.53 (Rigaku OD, 2019)'
_computing_molecular_graphics
;
O. V. Dolomanov, L. J. Bourhis, R. J. Gildea, J. A. K. Howard and H. Puschmann,
OLEX2: a complete structure solution, refinement and analysis program.
J. Appl. Cryst. (2009). 42, 339-341.
;
_computing_publication_material
;
O. V. Dolomanov, L. J. Bourhis, R. J. Gildea, J. A. K. Howard and H. Puschmann,
OLEX2: a complete structure solution, refinement and analysis program.
J. Appl. Cryst. (2009). 42, 339-341.
;
_computing_structure_refinement
;
XL, G.M. Sheldrick, Acta Cryst.
(2008). A64, 112-122
;
_computing_structure_solution
;
XS, G.M. Sheldrick, Acta Cryst.
(2008). A64, 112-122
;
_diffrn_ambient_environment N~2~
_diffrn_ambient_temperature 230.01(10)
_diffrn_detector 'CCD plate'
_diffrn_detector_area_resol_mean 16.0793
_diffrn_detector_type Eos
_diffrn_measured_fraction_theta_full 0.9990
_diffrn_measured_fraction_theta_max 0.9853
_diffrn_measurement_details
;
List of Runs (angles in degrees, time in seconds):

  # Type    Start    End  Width  t~exp~   \w     \q     \k     \f   Frames
#--------------------------------------------------------------------------
  1  \w    -25.00   1.00   1.00    1.00    --    0.00 122.00 -87.00   26
  2  \w    -19.00  18.00   1.00    1.00    --    0.00  57.00  90.00   37
  3  \w     31.00  65.00   1.00    1.00    --    0.00  57.00  90.00   34
  4  \w     25.00  58.00   1.00    1.00    --   54.00-125.00  30.00   33
  5  \w     26.00  51.00   1.00    1.00    --   54.00-125.00-180.00   25
  6  \w    -19.00  96.00   1.00    1.00    --   54.00   0.00-180.00  115
  7  \w     38.00  74.00   1.00    1.00    --  108.00 -50.00-150.00   36
  8  \w     97.00 127.00   1.00    1.00    --  108.00 -37.00  90.00   30
  9  \w     77.00 136.00   1.00    1.00    --  108.00 -77.00 -30.00   59
 10  \w    105.00 132.00   1.00    1.00    --  108.00 111.00  90.00   27
 11  \w    140.00 177.00   1.00    1.00    --  108.00 111.00  90.00   37
 12  \w     39.00  79.00   1.00    1.00    --  108.00 -37.00  90.00   40
 13  \w    100.00 154.00   1.00    1.00    --  108.00 111.00-180.00   54
 14  \w     40.00 113.00   1.00    1.00    --  108.00-111.00-150.00   73
;
_diffrn_measurement_device 'four-circle diffractometer'
_diffrn_measurement_device_type 'SuperNova, Dual, Cu at home/near, Eos'
_diffrn_measurement_method '\w scans'
_diffrn_orient_matrix_type 'CrysAlisPro convention (1999,Acta A55,543-557)'
_diffrn_orient_matrix_UB_11 0.0601395000
_diffrn_orient_matrix_UB_12 -0.0707181000
_diffrn_orient_matrix_UB_13 -0.0489949000
_diffrn_orient_matrix_UB_21 -0.0403547000
_diffrn_orient_matrix_UB_22 -0.0906788000
_diffrn_orient_matrix_UB_23 0.0500665000
_diffrn_orient_matrix_UB_31 -0.0520294000
_diffrn_orient_matrix_UB_32 -0.0113454000
_diffrn_orient_matrix_UB_33 -0.0954740000
_diffrn_radiation_monochromator mirror
_diffrn_radiation_probe x-ray
_diffrn_radiation_type 'Cu K\a'
_diffrn_radiation_wavelength 1.54184
_diffrn_reflns_av_R_equivalents 0.0248
_diffrn_reflns_av_unetI/netI 0.0257
_diffrn_reflns_limit_h_max 21
_diffrn_reflns_limit_h_min -19
_diffrn_reflns_limit_k_max 15
_diffrn_reflns_limit_k_min -16
_diffrn_reflns_limit_l_max 15
_diffrn_reflns_limit_l_min -7
_diffrn_reflns_number 7656
_diffrn_reflns_theta_full 70.91
_diffrn_reflns_theta_max 70.92
_diffrn_reflns_theta_min 4.25
_diffrn_source 'micro-focus sealed X-ray tube'
_diffrn_source_type 'SuperNova (Cu) X-ray Source'
_exptl_absorpt_coefficient_mu 3.657
_exptl_absorpt_correction_T_max 1.00000
_exptl_absorpt_correction_T_min 0.74026
_exptl_absorpt_correction_type multi-scan
_exptl_absorpt_process_details
;
CrysAlisPro 1.171.40.53 (Rigaku Oxford Diffraction, 2019)
Empirical absorption correction using spherical harmonics,
 implemented in SCALE3 ABSPACK scaling algorithm.
;
_exptl_crystal_colour yellow
_exptl_crystal_density_diffrn 1.252
_exptl_crystal_density_method 'not measured'
_exptl_crystal_description block
_exptl_crystal_F_000 1208
_exptl_crystal_size_max 0.27
_exptl_crystal_size_mid 0.21
_exptl_crystal_size_min 0.08
_refine_diff_density_max 0.708
_refine_diff_density_min -0.316
_refine_diff_density_rms 0.054
_refine_ls_extinction_method none
_refine_ls_goodness_of_fit_ref 1.054
_refine_ls_hydrogen_treatment mixed
_refine_ls_matrix_type full
_refine_ls_number_parameters 256
_refine_ls_number_reflns 2981
_refine_ls_number_restraints 24
_refine_ls_restrained_S_all 1.128
_refine_ls_R_factor_all 0.0545
_refine_ls_R_factor_gt 0.0463
_refine_ls_shift/su_max 0.001
_refine_ls_shift/su_mean 0.000
_refine_ls_structure_factor_coef Fsqd
_refine_ls_weighting_details 'calc w=1/[\s^2^(Fo^2^)+(0.0608P)^2^+2.0606P] where P=(Fo^2^+2Fc^2^)/3'
_refine_ls_weighting_scheme calc
_refine_ls_wR_factor_gt 0.1191
_refine_ls_wR_factor_ref 0.1274
_reflns_number_gt 2542
_reflns_number_total 2981
_reflns_threshold_expression >2sigma(I)
_cod_data_source_file d1dt03601g2.cif
_cod_data_source_block 11
_cod_depositor_comments 'Adding full bibliography for 7709271--7709278.cif.'
_cod_database_code 7709277
_reflns_odcompleteness_completeness 99.90
_reflns_odcompleteness_iscentric 1
_reflns_odcompleteness_theta 66.97
_olex2_refinement_description
;
1. Fixed Uiso
 At 1.2 times of:
  All C(H,H) groups
 At 1.5 times of:
  All C(H,H,H) groups
2. Restrained distances
 C7-C6 \\sim C8-C6 \\sim C9-C6
 with sigma of 0.01
 C7-C8 \\sim C8-C9 \\sim C9-C7
 with sigma of 0
3. Uiso/Uaniso restraints and constraints
Uanis(C7) \\sim Ueq, Uanis(C8) \\sim Ueq, Uanis(C9) \\sim Ueq: with sigma of 0.005 and sigma for terminal atoms of 0.01
Uanis(C20) = Uanis(C21)
4. Others
 Fixed Sof: H1A(0.5) H1B(0.5) H1C(0.5) C7(0.5) H7A(0.5) H7B(0.5) H7C(0.5)
 C8(0.5) H8A(0.5) H8B(0.5) H8C(0.5) C9(0.5) H9A(0.5) H9B(0.5) H9C(0.5) C10(0.5)
 H10A(0.5) H10B(0.5) C11(0.5) H11A(0.5) H11B(0.5) C12(0.5) H12A(0.5) H12B(0.5)
 C13(0.5) H13A(0.5) H13B(0.5) C14(0.5) H14A(0.5) H14B(0.5) C15(0.5) H15A(0.5)
 H15B(0.5) C16(0.5) H16A(0.5) H16B(0.5) C17(0.5) H17A(0.5) H17B(0.5) C18(0.5)
 H18A(0.5) H18B(0.5) C19(0.5) H19A(0.5) H19B(0.5) C20(0.5) H20A(0.5) H20B(0.5)
 C21(0.5) H21A(0.5) H21B(0.5) O1(0.5) O2(0.5) O3(0.5) O4(0.5) O5(0.5) O6(0.5)
5.a Riding coordinates:
 C7(H7A,H7B,H7C), C8(H8A,H8B,H8C), C9(H9A,H9B,H9C), C10(H10A,H10B), C11(H11A,
 H11B), C12(H12A,H12B), C13(H13A,H13B), C14(H14A,H14B), C15(H15A,H15B),
 C16(H16A,H16B), C17(H17A,H17B), C18(H18A,H18B), C19(H19A,H19B), C20(H20A,H20B),
  C21(H21A,H21B)
5.b Me refined with riding coordinates:
 C1(H1A,H1B,H1C), C2(H2A,H2B,H2C)
;
_oxdiff_exptl_absorpt_empirical_details
;
Empirical correction (ABSPACK) includes:
- Absorption correction using spherical harmonics
- Frame scaling
;
_oxdiff_exptl_absorpt_empirical_full_max 1.492
_oxdiff_exptl_absorpt_empirical_full_min 0.806

loop_
_space_group_symop_id
_space_group_symop_operation_xyz
1 'x, y, z'
2 '-x+1/2, -y, z+1/2'
3 '-x, y+1/2, -z'
4 'x+1/2, -y+1/2, -z+1/2'
5 '-x, -y, -z'
6 'x-1/2, y, -z-1/2'
7 'x, -y-1/2, z'
8 '-x-1/2, y-1/2, z-1/2'

loop_
_atom_site_label
_atom_site_type_symbol
_atom_site_fract_x
_atom_site_fract_y
_atom_site_fract_z
_atom_site_U_iso_or_equiv
_atom_site_adp_type
_atom_site_occupancy
_atom_site_symmetry_multiplicity
_atom_site_calc_flag
_atom_site_refinement_flags
_atom_site_disorder_assembly
_atom_site_disorder_group
C1 C 0.6061(2) 0.2500 0.6999(4) 0.0566(10) Uani 1 2 d S . .
H1A H 0.5639 0.2590 0.7469 0.085 Uiso 0.50 1 calc PR . .
H1B H 0.6002 0.1872 0.6646 0.085 Uiso 0.50 1 calc PR . .
H1C H 0.6063 0.3038 0.6508 0.085 Uiso 0.50 1 calc PR . .
C2 C 0.6861(2) 0.3450(3) 0.8251(3) 0.0682(9) Uani 1 1 d . . .
H2A H 0.6849 0.4031 0.7813 0.102 Uiso 1 1 calc R . .
H2B H 0.7332 0.3450 0.8641 0.102 Uiso 1 1 calc R . .
H2C H 0.6427 0.3467 0.8710 0.102 Uiso 1 1 calc R . .
C3 C 0.6822(2) 0.2500 0.7592(3) 0.0411(8) Uani 1 2 d S . .
C4 C 0.75202(19) 0.2500 0.6870(3) 0.0324(7) Uani 1 2 d S . .
C5 C 0.8578(2) 0.2500 0.5558(3) 0.0386(8) Uani 1 2 d S . .
C6 C 0.9151(2) 0.2500 0.4677(3) 0.0672(14) Uani 1 2 d SD . .
C7 C 0.9394(5) 0.3647(5) 0.4595(7) 0.116(3) Uani 0.50 1 d PDU . .
H7A H 0.9629 0.3841 0.5233 0.174 Uiso 0.50 1 d PR . .
H7B H 0.9760 0.3732 0.4046 0.174 Uiso 0.50 1 d PR . .
H7C H 0.8949 0.4059 0.4469 0.174 Uiso 0.50 1 d PR . .
C8 C 0.8799(4) 0.2230(5) 0.3658(4) 0.069(2) Uani 0.50 1 d PDU . .
H8A H 0.8637 0.1541 0.3668 0.104 Uiso 0.50 1 d PR . .
H8B H 0.8359 0.2654 0.3540 0.104 Uiso 0.50 1 d PR . .
H8C H 0.9170 0.2327 0.3118 0.104 Uiso 0.50 1 d PR . .
C9 C 0.9858(4) 0.1916(5) 0.4895(6) 0.093(3) Uani 0.50 1 d PDU . .
H9A H 0.9716 0.1221 0.4935 0.140 Uiso 0.50 1 d PR . .
H9B H 1.0229 0.2008 0.4355 0.140 Uiso 0.50 1 d PR . .
H9C H 1.0079 0.2124 0.5537 0.140 Uiso 0.50 1 d PR . .
C10 C 0.4248(6) 0.3833(8) 0.4650(6) 0.059(3) Uani 0.50 1 d P . .
H10A H 0.3728 0.3934 0.4886 0.071 Uiso 0.50 1 d PR . .
H10B H 0.4599 0.3941 0.5211 0.071 Uiso 0.50 1 d PR . .
C11 C 0.4437(4) 0.4561(6) 0.3727(7) 0.0631(18) Uani 0.50 1 d P . .
H11A H 0.4351 0.5244 0.3929 0.076 Uiso 0.50 1 d PR . .
H11B H 0.4096 0.4412 0.3166 0.076 Uiso 0.50 1 d PR . .
C12 C 0.5389(6) 0.5127(9) 0.2625(9) 0.062(3) Uani 0.50 1 d P . .
H12A H 0.5077 0.5016 0.2025 0.074 Uiso 0.50 1 d PR . .
H12B H 0.5293 0.5798 0.2863 0.074 Uiso 0.50 1 d PR . .
C13 C 0.6239(6) 0.4992(5) 0.2364(6) 0.0651(19) Uani 0.50 1 d P . .
H13A H 0.6560 0.5075 0.2960 0.078 Uiso 0.50 1 d PR . .
H13B H 0.6382 0.5488 0.1863 0.078 Uiso 0.50 1 d PR . .
C14 C 0.6898(7) 0.3833(10) 0.1256(7) 0.068(3) Uani 0.50 1 d P . .
H14A H 0.6717 0.4075 0.0604 0.081 Uiso 0.50 1 d PR . .
H14B H 0.7340 0.4231 0.1440 0.081 Uiso 0.50 1 d PR . .
C15 C 0.7147(4) 0.2881(6) 0.1129(7) 0.074(2) Uani 0.50 1 d P . .
H15A H 0.7702 0.2901 0.1119 0.089 Uiso 0.50 1 d PR . .
H15B H 0.6986 0.2684 0.0452 0.089 Uiso 0.50 1 d PR . .
C16 C 0.7124(6) 0.1156(10) 0.1715(9) 0.073(3) Uani 0.50 1 d P . .
H16A H 0.7240 0.1048 0.1002 0.088 Uiso 0.50 1 d PR . .
H16B H 0.7605 0.1085 0.2078 0.088 Uiso 0.50 1 d PR . .
C17 C 0.6675(5) 0.0384(7) 0.1995(7) 0.0693(19) Uani 0.50 1 d P . .
H17A H 0.6941 0.0043 0.2541 0.083 Uiso 0.50 1 d PR . .
H17B H 0.6648 -0.0075 0.1427 0.083 Uiso 0.50 1 d PR . .
C18 C 0.5650(7) -0.0210(10) 0.2968(11) 0.075(3) Uani 0.50 1 d P . .
H18A H 0.5615 -0.0815 0.2570 0.090 Uiso 0.50 1 d PR . .
H18B H 0.5999 -0.0321 0.3530 0.090 Uiso 0.50 1 d PR . .
C19 C 0.4867(7) 0.0059(7) 0.3356(7) 0.081(3) Uani 0.50 1 d P . .
H19A H 0.4646 -0.0476 0.3753 0.097 Uiso 0.50 1 d PR . .
H19B H 0.4531 0.0187 0.2783 0.097 Uiso 0.50 1 d PR . .
C20 C 0.4174(7) 0.1180(12) 0.4284(9) 0.077(2) Uani 0.50 1 d P . .
H20A H 0.3855 0.1334 0.3701 0.093 Uiso 0.50 1 d PR . .
H20B H 0.3942 0.0631 0.4650 0.093 Uiso 0.50 1 d PR . .
C21 C 0.4246(4) 0.2103(6) 0.4989(6) 0.077(2) Uani 0.50 1 d P . .
H21A H 0.4687 0.2067 0.5437 0.093 Uiso 0.50 1 d PR . .
H21B H 0.3785 0.2209 0.5385 0.093 Uiso 0.50 1 d PR . .
K1 K 0.59094(4) 0.2500 0.33814(6) 0.0392(2) Uani 1 2 d S . .
N1 N 0.88187(17) 0.2500 0.6482(2) 0.0408(7) Uani 1 2 d S . .
N2 N 0.82015(17) 0.2500 0.7255(2) 0.0387(7) Uani 1 2 d S . .
O1 O 0.5907(3) 0.0569(4) 0.2333(4) 0.0578(10) Uani 0.50 1 d P . .
O2 O 0.6335(3) 0.4022(3) 0.1964(4) 0.0512(9) Uani 0.50 1 d P . .
O3 O 0.5194(3) 0.4443(4) 0.3396(4) 0.0634(12) Uani 0.50 1 d P . .
O4 O 0.4895(3) 0.0931(4) 0.3968(4) 0.0603(11) Uani 0.50 1 d P . .
O5 O 0.4336(3) 0.2850(3) 0.4220(4) 0.0728(14) Uani 0.50 1 d P . .
O6 O 0.6942(2) 0.2091(3) 0.1786(3) 0.0551(10) Uani 0.50 1 d P . .
P1 P 0.75153(5) 0.2500 0.54657(6) 0.0327(2) Uani 1 2 d S . .
S1 S 0.71214(4) 0.37886(5) 0.49268(5) 0.0477(2) Uani 1 1 d . . .

loop_
_atom_site_aniso_label
_atom_site_aniso_U_11
_atom_site_aniso_U_22
_atom_site_aniso_U_33
_atom_site_aniso_U_23
_atom_site_aniso_U_13
_atom_site_aniso_U_12
C1 0.040(2) 0.066(3) 0.064(3) 0.000 0.0064(19) 0.000
C2 0.0631(19) 0.076(2) 0.0654(19) -0.0273(18) 0.0199(16) -0.0024(18)
C3 0.0404(18) 0.0442(19) 0.0387(18) 0.000 0.0088(15) 0.000
C4 0.0361(17) 0.0291(15) 0.0320(16) 0.000 0.0001(13) 0.000
C5 0.0344(17) 0.0449(19) 0.0367(18) 0.000 -0.0002(14) 0.000
C6 0.044(2) 0.109(4) 0.048(2) 0.000 0.0132(19) 0.000
C7 0.115(5) 0.123(5) 0.110(5) 0.013(4) 0.041(4) -0.022(4)
C8 0.068(3) 0.089(5) 0.050(3) -0.006(3) 0.014(2) 0.001(3)
C9 0.064(4) 0.129(5) 0.086(4) -0.005(4) 0.015(3) 0.023(4)
C10 0.053(4) 0.075(6) 0.049(5) -0.028(5) -0.002(4) 0.006(3)
C11 0.053(4) 0.045(4) 0.091(5) -0.020(4) -0.008(4) 0.016(4)
C12 0.066(7) 0.034(4) 0.086(7) -0.001(4) -0.013(5) 0.009(4)
C13 0.078(5) 0.037(3) 0.080(5) 0.011(3) -0.011(4) -0.018(4)
C14 0.076(7) 0.064(5) 0.064(6) 0.019(5) 0.013(4) -0.011(5)
C15 0.065(4) 0.083(5) 0.075(5) 0.007(4) 0.025(4) -0.002(3)
C16 0.051(5) 0.069(5) 0.099(9) -0.028(7) 0.024(5) 0.013(4)
C17 0.076(5) 0.052(4) 0.080(5) -0.006(4) 0.009(4) 0.012(5)
C18 0.088(9) 0.038(4) 0.098(9) 0.005(5) -0.002(6) -0.004(6)
C19 0.087(6) 0.055(5) 0.100(7) 0.009(4) -0.013(6) -0.037(5)
C20 0.054(3) 0.107(6) 0.071(4) 0.038(4) 0.011(3) -0.012(3)
C21 0.054(3) 0.107(6) 0.071(4) 0.038(4) 0.011(3) -0.012(3)
K1 0.0381(4) 0.0358(4) 0.0437(4) 0.000 0.0015(3) 0.000
N1 0.0326(14) 0.0514(17) 0.0383(15) 0.000 -0.0011(12) 0.000
N2 0.0395(15) 0.0441(16) 0.0326(14) 0.000 -0.0034(12) 0.000
O1 0.063(3) 0.045(3) 0.066(3) 0.000(2) -0.009(2) -0.004(3)
O2 0.049(2) 0.036(2) 0.069(3) 0.009(2) 0.000(2) -0.005(2)
O3 0.047(3) 0.044(3) 0.100(4) 0.004(3) -0.003(3) 0.015(2)
O4 0.040(2) 0.062(3) 0.079(3) 0.012(3) -0.003(2) -0.015(2)
O5 0.068(3) 0.070(3) 0.080(3) 0.000(2) 0.011(2) 0.013(2)
O6 0.057(2) 0.054(2) 0.054(2) 0.0007(18) 0.013(2) 0.0070(18)
P1 0.0339(4) 0.0349(4) 0.0294(4) 0.000 -0.0040(3) 0.000
S1 0.0578(4) 0.0376(3) 0.0477(4) 0.0062(3) -0.0127(3) 0.0032(3)

loop_
_atom_type_symbol
_atom_type_description
_atom_type_scat_dispersion_real
_atom_type_scat_dispersion_imag
_atom_type_scat_source
C C 0.0181 0.0091 'International Tables Vol C Tables 4.2.6.8 and 6.1.1.4'
H H 0.0000 0.0000 'International Tables Vol C Tables 4.2.6.8 and 6.1.1.4'
N N 0.0311 0.0180 'International Tables Vol C Tables 4.2.6.8 and 6.1.1.4'
O O 0.0492 0.0322 'International Tables Vol C Tables 4.2.6.8 and 6.1.1.4'
P P 0.2955 0.4335 'International Tables Vol C Tables 4.2.6.8 and 6.1.1.4'
K K 0.3868 1.0657 'International Tables Vol C Tables 4.2.6.8 and 6.1.1.4'
S S 0.3331 0.5567 'International Tables Vol C Tables 4.2.6.8 and 6.1.1.4'

loop_
_geom_angle_atom_site_label_1
_geom_angle_atom_site_label_2
_geom_angle_atom_site_label_3
_geom_angle
_geom_angle_site_symmetry_1
_geom_angle_site_symmetry_3
_geom_angle_publ_flag
H1A C1 H1B 109.5 . . ?
H1A C1 H1C 109.5 . . ?
H1B C1 H1C 109.5 . . ?
C3 C1 H1A 109.5 . . ?
C3 C1 H1B 109.5 . . ?
C3 C1 H1C 109.5 . . ?
H2A C2 H2B 109.5 . . ?
H2A C2 H2C 109.5 . . ?
H2B C2 H2C 109.5 . . ?
C3 C2 H2A 109.5 . . ?
C3 C2 H2B 109.5 . . ?
C3 C2 H2C 109.5 . . ?
C1 C3 C2 108.7(2) . 7_565 ?
C1 C3 C2 108.7(2) . . ?
C1 C3 C4 111.7(3) . . ?
C2 C3 C2 111.7(4) . 7_565 ?
C4 C3 C2 108.0(2) . . ?
C4 C3 C2 108.0(2) . 7_565 ?
C3 C4 P1 127.6(3) . . ?
N2 C4 C3 119.1(3) . . ?
N2 C4 P1 113.3(3) . . ?
C6 C5 P1 127.1(3) . . ?
N1 C5 C6 120.1(3) . . ?
N1 C5 P1 112.8(3) . . ?
C5 C6 C7 102.9(4) . 7_565 ?
C5 C6 C7 102.9(4) . . ?
C7 C6 C7 148.3(7) . 7_565 ?
C8 C6 C5 113.7(4) . . ?
C8 C6 C5 113.7(4) 7_565 . ?
C8 C6 C7 106.2(3) 7_565 7_565 ?
C8 C6 C7 79.5(4) . 7_565 ?
C8 C6 C7 79.5(4) 7_565 . ?
C8 C6 C7 106.2(3) . . ?
C8 C6 C8 27.7(5) 7_565 . ?
C9 C6 C5 113.3(4) . . ?
C9 C6 C5 113.3(4) 7_565 . ?
C9 C6 C7 44.5(5) 7_565 . ?
C9 C6 C7 107.5(3) . . ?
C9 C6 C7 44.5(5) . 7_565 ?
C9 C6 C7 107.5(3) 7_565 7_565 ?
C9 C6 C8 112.2(3) . . ?
C9 C6 C8 129.1(5) . 7_565 ?
C9 C6 C8 112.2(3) 7_565 7_565 ?
C9 C6 C8 129.1(5) 7_565 . ?
C9 C6 C9 63.6(6) 7_565 . ?
C6 C7 H7A 108.3 . . ?
C6 C7 H7B 109.7 . . ?
C6 C7 H7C 110.4 . . ?
C6 C7 C8 48.3(3) . 7_565 ?
H7A C7 H7B 109.5 . . ?
H7A C7 H7C 109.5 . . ?
H7B C7 H7C 109.5 . . ?
C8 C7 H7A 155.9 7_565 . ?
C8 C7 H7B 87.3 7_565 . ?
C8 C7 H7C 79.3 7_565 . ?
C9 C7 C6 62.6(4) 7_565 . ?
C9 C7 H7A 66.0 7_565 . ?
C9 C7 H7B 82.7 7_565 . ?
C9 C7 H7C 167.8 7_565 . ?
C9 C7 C8 100.6(5) 7_565 7_565 ?
C6 C8 C7 52.2(2) . 7_565 ?
C6 C8 H8A 109.6 . . ?
C6 C8 H8B 108.7 . . ?
C6 C8 H8C 110.1 . . ?
C7 C8 H8A 65.1 7_565 . ?
C7 C8 H8B 149.1 7_565 . ?
C7 C8 H8C 100.6 7_565 . ?
C8 C8 C6 76.1(2) 7_565 . ?
C8 C8 C7 126.2(2) 7_565 7_565 ?
C8 C8 H8A 163.0 7_565 . ?
C8 C8 H8B 54.0 7_565 . ?
C8 C8 H8C 82.3 7_565 . ?
H8A C8 H8B 109.5 . . ?
H8A C8 H8C 109.5 . . ?
H8B C8 H8C 109.5 . . ?
C6 C9 C9 58.2(3) . 7_565 ?
C6 C9 H9A 107.9 . . ?
C6 C9 H9B 110.3 . . ?
C6 C9 H9C 110.2 . . ?
C7 C9 C6 72.9(4) 7_565 . ?
C7 C9 C9 130.1(3) 7_565 7_565 ?
C7 C9 H9A 38.8 7_565 . ?
C7 C9 H9B 107.2 7_565 . ?
C7 C9 H9C 138.8 7_565 . ?
C9 C9 H9A 164.8 7_565 . ?
C9 C9 H9B 82.7 7_565 . ?
C9 C9 H9C 73.2 7_565 . ?
H9A C9 H9B 109.5 . . ?
H9A C9 H9C 109.5 . . ?
H9B C9 H9C 109.5 . . ?
H10A C10 H10B 109.1 . . ?
C11 C10 H10A 110.6 . . ?
C11 C10 H10B 110.8 . . ?
C20 C10 H10A 94.1 7_565 . ?
C20 C10 H10B 154.6 7_565 . ?
C20 C10 C11 49(3) 7_565 . ?
C20 C10 C21 107(3) 7_565 7_565 ?
C20 C10 O4 68(2) 7_565 7_565 ?
C20 C10 O5 68(3) 7_565 . ?
C21 C10 H10A 91.3 7_565 . ?
C21 C10 H10B 83.7 7_565 . ?
C21 C10 C11 146.5(7) 7_565 . ?
C21 C10 O4 114.1(8) 7_565 7_565 ?
C21 C10 O5 43.0(5) 7_565 . ?
O4 C10 H10A 151.8 7_565 . ?
O4 C10 H10B 86.9 7_565 . ?
O4 C10 C11 41.2(4) 7_565 . ?
O5 C10 H10A 110.7 . . ?
O5 C10 H10B 111.6 . . ?
O5 C10 C11 104.1(5) . . ?
O5 C10 O4 83.0(5) . 7_565 ?
C10 C11 H11A 110.0 . . ?
C10 C11 H11B 108.9 . . ?
H11A C11 H11B 107.9 . . ?
C19 C11 C10 144.7(10) 7_565 . ?
C19 C11 H11A 76.8 7_565 . ?
C19 C11 H11B 100.9 7_565 . ?
C19 C11 C20 153.0(11) 7_565 7_565 ?
C19 C11 O3 39.0(5) 7_565 . ?
C19 C11 O4 84.6(8) 7_565 7_565 ?
C20 C11 C10 16.5(6) 7_565 . ?
C20 C11 H11A 120.7 7_565 . ?
C20 C11 H11B 93.0 7_565 . ?
C20 C11 O3 114.6(8) 7_565 . ?
O3 C11 C10 111.3(7) . . ?
O3 C11 H11A 109.9 . . ?
O3 C11 H11B 108.7 . . ?
O4 C11 C10 63.6(7) 7_565 . ?
O4 C11 H11A 127.8 7_565 . ?
O4 C11 H11B 123.4 7_565 . ?
O4 C11 C20 68.5(8) 7_565 7_565 ?
O4 C11 O3 47.7(4) 7_565 . ?
H12A C12 H12B 108.0 . . ?
C13 C12 H12A 110.1 . . ?
C13 C12 H12B 110.4 . . ?
C18 C12 H12A 169.3 7_565 . ?
C18 C12 H12B 74.9 7_565 . ?
C18 C12 C13 60(2) 7_565 . ?
C18 C12 C19 91(3) 7_565 7_565 ?
C18 C12 O1 81(2) 7_565 7_565 ?
C18 C12 O3 78(2) 7_565 . ?
C19 C12 H12A 99.8 7_565 . ?
C19 C12 H12B 80.0 7_565 . ?
C19 C12 C13 142.4(10) 7_565 . ?
C19 C12 O1 121.6(10) 7_565 7_565 ?
C19 C12 O3 37.2(5) 7_565 . ?
O1 C12 H12A 92.2 7_565 . ?
O1 C12 H12B 148.0 7_565 . ?
O1 C12 C13 37.8(4) 7_565 . ?
O1 C12 O3 85.0(7) 7_565 . ?
O3 C12 H12A 110.3 . . ?
O3 C12 H12B 109.6 . . ?
O3 C12 C13 108.5(8) . . ?
C12 C13 H13A 111.4 . . ?
C12 C13 H13B 108.6 . . ?
H13A C13 H13B 108.7 . . ?
C17 C13 C12 151.0(11) 7_565 . ?
C17 C13 H13A 90.6 7_565 . ?
C17 C13 H13B 80.2 7_565 . ?
C17 C13 C18 162.8(11) 7_565 7_565 ?
C17 C13 O2 44.7(6) 7_565 . ?
C18 C13 C12 25.0(6) 7_565 . ?
C18 C13 H13A 86.5 7_565 . ?
C18 C13 H13B 116.8 7_565 . ?
C18 C13 O2 121.0(9) 7_565 . ?
O1 C13 C12 61.0(8) 7_565 . ?
O1 C13 H13A 118.5 7_565 . ?
O1 C13 H13B 132.3 7_565 . ?
O1 C13 C17 92.3(8) 7_565 7_565 ?
O1 C13 C18 74.3(9) 7_565 7_565 ?
O1 C13 O2 47.6(5) 7_565 . ?
O2 C13 C12 107.8(8) . . ?
O2 C13 H13A 109.7 . . ?
O2 C13 H13B 110.6 . . ?
H14A C14 H14B 107.1 . . ?
C15 C14 H14A 108.2 . . ?
C15 C14 H14B 107.2 . . ?
C15 C14 C17 146.2(9) . 7_565 ?
C15 C14 O2 119.0(9) . . ?
C15 C14 O6 39.1(5) . 7_565 ?
C16 C14 H14A 155.6 7_565 . ?
C16 C14 H14B 49.0 7_565 . ?
C16 C14 C15 87(2) 7_565 . ?
C16 C14 C17 65.4(19) 7_565 7_565 ?
C16 C14 O2 79.8(17) 7_565 . ?
C16 C14 O6 65.2(16) 7_565 7_565 ?
C17 C14 H14A 104.6 7_565 . ?
C17 C14 H14B 69.8 7_565 . ?
O2 C14 H14A 107.5 . . ?
O2 C14 H14B 107.3 . . ?
O2 C14 C17 40.5(5) . 7_565 ?
O2 C14 O6 82.5(6) . 7_565 ?
O6 C14 H14A 137.9 7_565 . ?
O6 C14 H14B 108.5 7_565 . ?
O6 C14 C17 108.3(7) 7_565 7_565 ?
C14 C15 H15A 107.1 . . ?
C14 C15 H15B 106.1 . . ?
C14 C15 C16 28.5(5) . 7_565 ?
C14 C15 O6 123.4(7) . . ?
C15 C15 C14 160.0(6) 7_565 . ?
C15 C15 H15A 91.6 7_565 . ?
C15 C15 H15B 74.1 7_565 . ?
C15 C15 C16 149.2(5) 7_565 7_565 ?
C15 C15 O6 41.3(3) 7_565 . ?
H15A C15 H15B 106.6 . . ?
C16 C15 H15A 90.5 7_565 . ?
C16 C15 H15B 134.1 7_565 . ?
O6 C15 C14 74.2(7) 7_565 . ?
O6 C15 C15 92.3(6) 7_565 7_565 ?
O6 C15 H15A 113.1 7_565 . ?
O6 C15 H15A 106.3 . . ?
O6 C15 H15B 138.3 7_565 . ?
O6 C15 H15B 106.3 . . ?
O6 C15 C16 58.9(6) 7_565 7_565 ?
O6 C15 C16 109.1(7) . 7_565 ?
O6 C15 O6 51.0(5) 7_565 . ?
C14 C16 C15 64.5(19) 7_565 7_565 ?
C14 C16 H16A 46.3 7_565 . ?
C14 C16 H16B 152.6 7_565 . ?
C14 C16 C17 86(2) 7_565 . ?
C14 C16 O2 70.6(16) 7_565 7_565 ?
C14 C16 O6 84.7(19) 7_565 . ?
C15 C16 H16A 68.3 7_565 . ?
C15 C16 H16B 108.3 7_565 . ?
H16A C16 H16B 106.3 . . ?
C17 C16 C15 144.5(10) . 7_565 ?
C17 C16 H16A 105.5 . . ?
C17 C16 H16B 106.9 . . ?
C17 C16 O2 41.7(5) . 7_565 ?
O2 C16 C15 106.6(8) 7_565 7_565 ?
O2 C16 H16A 113.3 7_565 . ?
O2 C16 H16B 134.5 7_565 . ?
O6 C16 C15 38.1(5) . 7_565 ?
O6 C16 H16A 105.5 . . ?
O6 C16 H16B 105.8 . . ?
O6 C16 C17 125.5(8) . . ?
O6 C16 O2 84.9(6) . 7_565 ?
C13 C17 C14 147.9(11) 7_565 7_565 ?
C13 C17 C16 158.4(11) 7_565 . ?
C13 C17 H17A 77.0 7_565 . ?
C13 C17 H17B 90.8 7_565 . ?
C13 C17 O1 41.6(5) 7_565 . ?
C14 C17 H17A 133.8 7_565 . ?
C14 C17 H17B 87.8 7_565 . ?
C16 C17 C14 28.9(5) . 7_565 ?
C16 C17 H17A 106.6 . . ?
C16 C17 H17B 107.9 . . ?
C16 C17 O1 119.5(9) . . ?
H17A C17 H17B 107.0 . . ?
O1 C17 C14 109.0(8) . 7_565 ?
O1 C17 H17A 107.5 . . ?
O1 C17 H17B 107.7 . . ?
O2 C17 C13 88.5(8) 7_565 7_565 ?
O2 C17 C14 63.9(8) 7_565 7_565 ?
O2 C17 C16 73.6(8) 7_565 . ?
O2 C17 H17A 134.0 7_565 . ?
O2 C17 H17B 116.7 7_565 . ?
O2 C17 O1 46.9(4) 7_565 . ?
C12 C18 C13 95(2) 7_565 7_565 ?
C12 C18 H18A 74.1 7_565 . ?
C12 C18 H18B 174.1 7_565 . ?
C12 C18 C19 64(2) 7_565 . ?
C12 C18 O1 72(2) 7_565 . ?
C12 C18 O3 76(2) 7_565 7_565 ?
C13 C18 H18A 85.0 7_565 . ?
C13 C18 H18B 90.2 7_565 . ?
C13 C18 C19 148.4(11) 7_565 . ?
C13 C18 O1 40.5(5) 7_565 . ?
C13 C18 O3 120.6(10) 7_565 7_565 ?
H18A C18 H18B 108.8 . . ?
C19 C18 H18A 109.0 . . ?
C19 C18 H18B 110.5 . . ?
O1 C18 H18A 109.0 . . ?
O1 C18 H18B 111.4 . . ?
O1 C18 C19 108.1(9) . . ?
O1 C18 O3 82.7(7) . 7_565 ?
O3 C18 H18A 142.0 7_565 . ?
O3 C18 H18B 99.4 7_565 . ?
O3 C18 C19 35.0(5) 7_565 . ?
C11 C19 C12 157.2(11) 7_565 7_565 ?
C11 C19 C18 160.3(12) 7_565 . ?
C11 C19 H19A 79.9 7_565 . ?
C11 C19 H19B 80.7 7_565 . ?
C11 C19 O4 49.3(6) 7_565 . ?
C12 C19 C18 25.6(6) 7_565 . ?
C12 C19 H19A 121.0 7_565 . ?
C12 C19 H19B 83.7 7_565 . ?
C12 C19 O4 122.2(10) 7_565 . ?
C18 C19 H19A 111.4 . . ?
C18 C19 H19B 109.3 . . ?
H19A C19 H19B 108.1 . . ?
O3 C19 C11 93.8(10) 7_565 7_565 ?
O3 C19 C12 75.3(11) 7_565 7_565 ?
O3 C19 C18 67.3(10) 7_565 . ?
O3 C19 H19A 142.1 7_565 . ?
O3 C19 H19B 107.6 7_565 . ?
O3 C19 O4 47.0(6) 7_565 . ?
O4 C19 C18 111.0(9) . . ?
O4 C19 H19A 108.7 . . ?
O4 C19 H19B 108.2 . . ?
C10 C20 C11 115(3) 7_565 7_565 ?
C10 C20 H20A 156.9 7_565 . ?
C10 C20 H20B 66.6 7_565 . ?
C10 C20 C21 55(3) 7_565 . ?
C10 C20 O4 93(3) 7_565 . ?
C10 C20 O5 92(3) 7_565 7_565 ?
C11 C20 H20A 85.6 7_565 . ?
C11 C20 H20B 81.1 7_565 . ?
C11 C20 C21 155.0(10) 7_565 . ?
C11 C20 O4 47.6(6) 7_565 . ?
C11 C20 O5 128.9(10) 7_565 7_565 ?
H20A C20 H20B 108.4 . . ?
C21 C20 H20A 110.3 . . ?
C21 C20 H20B 110.3 . . ?
O4 C20 H20A 109.9 . . ?
O4 C20 H20B 110.3 . . ?
O4 C20 C21 107.6(9) . . ?
O5 C20 H20A 82.1 7_565 . ?
O5 C20 H20B 149.6 7_565 . ?
O5 C20 C21 40.6(5) 7_565 . ?
O5 C20 O4 91.5(8) 7_565 . ?
C10 C21 C20 17.9(5) 7_565 . ?
C10 C21 H21A 98.8 7_565 . ?
C10 C21 H21B 108.6 7_565 . ?
C10 C21 O5 115.2(6) 7_565 . ?
C20 C21 H21A 112.7 . . ?
C20 C21 H21B 111.7 . . ?
C21 C21 C10 160.5(4) 7_565 7_565 ?
C21 C21 C20 143.0(5) 7_565 . ?
C21 C21 H21A 92.9 7_565 . ?
C21 C21 H21B 81.6 7_565 . ?
C21 C21 O5 45.5(4) 7_565 . ?
H21A C21 H21B 109.9 . . ?
O5 C21 C10 74.2(7) 7_565 7_565 ?
O5 C21 C20 58.2(6) 7_565 . ?
O5 C21 C20 98.6(6) . . ?
O5 C21 C21 86.5(6) 7_565 7_565 ?
O5 C21 H21A 112.1 . . ?
O5 C21 H21A 118.7 7_565 . ?
O5 C21 H21B 130.4 7_565 . ?
O5 C21 H21B 111.5 . . ?
O5 C21 O5 41.0(5) 7_565 . ?
O1 K1 O1 124.2(2) 7_565 . ?
O1 K1 O5 91.84(14) 7_565 . ?
O1 K1 O5 108.05(14) . . ?
O1 K1 O5 91.84(14) . 7_565 ?
O1 K1 O5 108.05(14) 7_565 7_565 ?
O2 K1 O1 20.73(11) . 7_565 ?
O2 K1 O1 109.11(16) 7_565 7_565 ?
O2 K1 O1 20.73(11) 7_565 . ?
O2 K1 O1 109.11(16) . . ?
O2 K1 O2 91.2(2) . 7_565 ?
O2 K1 O3 139.52(15) 7_565 . ?
O2 K1 O3 58.09(16) . . ?
O2 K1 O3 139.52(15) . 7_565 ?
O2 K1 O3 58.09(16) 7_565 7_565 ?
O2 K1 O5 126.07(14) 7_565 . ?
O2 K1 O5 126.07(14) . 7_565 ?
O2 K1 O5 111.36(14) 7_565 7_565 ?
O2 K1 O5 111.36(14) . . ?
O3 K1 O1 143.10(14) . . ?
O3 K1 O1 37.37(16) 7_565 . ?
O3 K1 O1 143.10(14) 7_565 7_565 ?
O3 K1 O1 37.37(16) . 7_565 ?
O3 K1 O3 128.9(2) 7_565 . ?
O3 K1 O5 57.35(14) . . ?
O3 K1 O5 57.35(14) 7_565 7_565 ?
O3 K1 O5 75.18(14) 7_565 . ?
O3 K1 O5 75.18(14) . 7_565 ?
O4 K1 O1 141.02(14) 7_565 . ?
O4 K1 O1 141.02(14) . 7_565 ?
O4 K1 O1 58.22(16) 7_565 7_565 ?
O4 K1 O1 58.22(16) . . ?
O4 K1 O2 149.62(14) 7_565 7_565 ?
O4 K1 O2 149.62(14) . . ?
O4 K1 O2 78.95(16) 7_565 . ?
O4 K1 O2 78.95(16) . 7_565 ?
O4 K1 O3 20.88(12) 7_565 . ?
O4 K1 O3 113.39(19) . . ?
O4 K1 O3 20.88(12) . 7_565 ?
O4 K1 O3 113.40(19) 7_565 7_565 ?
O4 K1 O4 95.1(2) . 7_565 ?
O4 K1 O5 38.53(15) 7_565 . ?
O4 K1 O5 38.53(14) . 7_565 ?
O4 K1 O5 56.61(15) 7_565 7_565 ?
O4 K1 O5 56.61(15) . . ?
O5 K1 O5 18.09(18) 7_565 . ?
O6 K1 O1 58.68(14) . . ?
O6 K1 O1 79.93(13) 7_565 . ?
O6 K1 O1 58.68(14) 7_565 7_565 ?
O6 K1 O1 79.93(13) . 7_565 ?
O6 K1 O2 37.96(13) . 7_565 ?
O6 K1 O2 59.37(13) 7_565 7_565 ?
O6 K1 O2 59.37(13) . . ?
O6 K1 O2 37.96(13) 7_565 . ?
O6 K1 O3 96.00(15) 7_565 . ?
O6 K1 O3 117.18(15) . . ?
O6 K1 O3 117.18(15) 7_565 7_565 ?
O6 K1 O3 96.00(15) . 7_565 ?
O6 K1 O4 116.88(15) . . ?
O6 K1 O4 116.88(15) 7_565 7_565 ?
O6 K1 O4 137.74(15) . 7_565 ?
O6 K1 O4 137.74(15) 7_565 . ?
O6 K1 O5 152.90(14) . . ?
O6 K1 O5 145.98(14) 7_565 . ?
O6 K1 O5 145.98(14) . 7_565 ?
O6 K1 O5 152.90(14) 7_565 7_565 ?
O6 K1 O6 22.51(17) 7_565 . ?
C5 N1 N2 114.2(3) . . ?
C4 N2 N1 113.7(3) . . ?
C12 O1 C17 126.2(9) 7_565 . ?
C12 O1 C18 27.1(5) 7_565 . ?
C12 O1 K1 118.5(6) 7_565 . ?
C13 O1 C12 81.2(9) 7_565 7_565 ?
C13 O1 C17 46.1(6) 7_565 . ?
C13 O1 C18 65.2(9) 7_565 . ?
C13 O1 K1 132.8(6) 7_565 . ?
C13 O1 O2 90.1(7) 7_565 7_565 ?
C17 O1 K1 107.3(5) . . ?
C18 O1 C17 110.6(9) . . ?
C18 O1 K1 112.3(7) . . ?
O2 O1 C12 165.8(8) 7_565 7_565 ?
O2 O1 C17 44.1(4) 7_565 . ?
O2 O1 C18 152.9(8) 7_565 . ?
O2 O1 K1 75.6(4) 7_565 . ?
C13 O2 C16 110.6(8) . 7_565 ?
C13 O2 K1 112.7(5) . . ?
C14 O2 C13 120.3(8) . . ?
C14 O2 C16 29.6(5) . 7_565 ?
C14 O2 K1 119.5(6) . . ?
C16 O2 K1 106.1(5) 7_565 . ?
C17 O2 C13 46.8(5) 7_565 . ?
C17 O2 C14 75.6(8) 7_565 . ?
C17 O2 C16 64.7(8) 7_565 7_565 ?
C17 O2 K1 134.5(6) 7_565 . ?
C17 O2 O1 89.0(6) 7_565 7_565 ?
O1 O2 C13 42.2(4) 7_565 . ?
O1 O2 C14 156.8(7) 7_565 . ?
O1 O2 C16 151.3(8) 7_565 7_565 ?
O1 O2 K1 83.7(4) 7_565 . ?
C11 O3 C12 112.1(8) . . ?
C11 O3 C18 124.8(8) . 7_565 ?
C11 O3 K1 120.8(5) . . ?
C12 O3 C18 26.6(5) . 7_565 ?
C12 O3 K1 118.7(6) . . ?
C18 O3 K1 114.3(6) 7_565 . ?
C19 O3 C11 47.3(8) 7_565 . ?
C19 O3 C12 67.5(10) 7_565 . ?
C19 O3 C18 77.7(10) 7_565 7_565 ?
C19 O3 K1 164.6(8) 7_565 . ?
C19 O3 O4 94.9(9) 7_565 7_565 ?
O4 O3 C11 50.1(5) 7_565 . ?
O4 O3 C12 162.1(8) 7_565 . ?
O4 O3 C18 156.3(8) 7_565 7_565 ?
O4 O3 K1 77.7(4) 7_565 . ?
C10 O4 K1 118.5(5) 7_565 . ?
C11 O4 C10 75.2(7) 7_565 7_565 ?
C11 O4 C19 46.1(5) 7_565 . ?
C11 O4 C20 63.9(8) 7_565 . ?
C11 O4 K1 145.8(6) 7_565 . ?
C19 O4 C10 119.6(7) . 7_565 ?
C19 O4 K1 118.5(6) . . ?
C20 O4 C10 19.7(5) . 7_565 ?
C20 O4 C19 110.0(9) . . ?
C20 O4 K1 118.0(7) . . ?
O3 O4 C10 157.4(7) 7_565 7_565 ?
O3 O4 C11 82.2(7) 7_565 7_565 ?
O3 O4 C19 38.2(5) 7_565 . ?
O3 O4 C20 142.9(8) 7_565 . ?
O3 O4 K1 81.5(4) 7_565 . ?
C10 O5 K1 112.6(5) . . ?
C20 O5 C10 20.1(6) 7_565 . ?
C20 O5 C21 128.0(8) 7_565 . ?
C20 O5 K1 111.7(6) 7_565 . ?
C21 O5 C10 110.7(6) . . ?
C21 O5 C10 62.8(6) 7_565 . ?
C21 O5 C20 81.1(8) 7_565 7_565 ?
C21 O5 C21 48.0(9) 7_565 . ?
C21 O5 K1 104.4(4) . . ?
C21 O5 K1 120.8(6) 7_565 . ?
O5 O5 C10 156.1(4) 7_565 . ?
O5 O5 C20 167.2(6) 7_565 7_565 ?
O5 O5 C21 45.5(4) 7_565 . ?
O5 O5 C21 93.5(6) 7_565 7_565 ?
O5 O5 K1 80.95(9) 7_565 . ?
C14 O6 K1 119.9(6) 7_565 . ?
C15 O6 C14 66.7(7) 7_565 7_565 ?
C15 O6 C14 111.7(6) . 7_565 ?
C15 O6 C15 46.4(8) 7_565 . ?
C15 O6 C16 83.0(7) 7_565 . ?
C15 O6 K1 118.0(3) . . ?
C15 O6 K1 157.4(6) 7_565 . ?
C15 O6 O6 87.7(6) 7_565 7_565 ?
C16 O6 C14 30.2(6) . 7_565 ?
C16 O6 C15 128.3(7) . . ?
C16 O6 K1 113.5(6) . . ?
O6 O6 C14 150.6(5) 7_565 7_565 ?
O6 O6 C15 41.3(3) 7_565 . ?
O6 O6 C16 165.2(5) 7_565 . ?
O6 O6 K1 78.74(9) 7_565 . ?
C4 P1 C5 86.01(15) . . ?
C4 P1 S1 110.88(5) . . ?
C4 P1 S1 110.88(5) . 7_565 ?
C5 P1 S1 111.54(5) . . ?
C5 P1 S1 111.54(5) . 7_565 ?
S1 P1 S1 120.70(6) . 7_565 ?
P1 S1 K1 89.04(3) . . ?

loop_
_geom_bond_atom_site_label_1
_geom_bond_atom_site_label_2
_geom_bond_distance
_geom_bond_site_symmetry_2
_geom_bond_publ_flag
C1 H1A 0.9600 . ?
C1 H1B 0.9600 . ?
C1 H1C 0.9600 . ?
C1 C3 1.526(6) . ?
C2 H2A 0.9600 . ?
C2 H2B 0.9600 . ?
C2 H2C 0.9600 . ?
C2 C3 1.530(4) . ?
C3 C2 1.530(4) 7_565 ?
C3 C4 1.529(5) . ?
C4 N2 1.280(4) . ?
C4 P1 1.827(3) . ?
C5 C6 1.515(5) . ?
C5 N1 1.272(5) . ?
C5 P1 1.841(4) . ?
C6 C7 1.589(7) 7_565 ?
C6 C7 1.589(7) . ?
C6 C8 1.503(6) 7_565 ?
C6 C8 1.503(6) . ?
C6 C9 1.475(6) . ?
C6 C9 1.475(6) 7_565 ?
C7 H7A 0.9600 . ?
C7 H7B 0.9601 . ?
C7 H7C 0.9601 . ?
C7 C8 1.977(11) 7_565 ?
C7 C9 1.165(12) 7_565 ?
C8 C7 1.977(11) 7_565 ?
C8 C8 0.720(13) 7_565 ?
C8 H8A 0.9601 . ?
C8 H8B 0.9601 . ?
C8 H8C 0.9600 . ?
C9 C7 1.165(12) 7_565 ?
C9 C9 1.555(14) 7_565 ?
C9 H9A 0.9600 . ?
C9 H9B 0.9600 . ?
C9 H9C 0.9599 . ?
C10 H10A 0.9599 . ?
C10 H10B 0.9600 . ?
C10 C11 1.577(14) . ?
C10 C20 0.493(12) 7_565 ?
C10 C21 1.323(12) 7_565 ?
C10 O4 1.461(11) 7_565 ?
C10 O5 1.432(11) . ?
C11 H11A 0.9599 . ?
C11 H11B 0.9599 . ?
C11 C19 1.020(11) 7_565 ?
C11 C20 1.307(17) 7_565 ?
C11 O3 1.386(9) . ?
C11 O4 1.073(8) 7_565 ?
C12 H12A 0.9601 . ?
C12 H12B 0.9599 . ?
C12 C13 1.520(16) . ?
C12 C18 0.644(11) 7_565 ?
C12 C19 1.334(18) 7_565 ?
C12 O1 1.344(13) 7_565 ?
C12 O3 1.397(15) . ?
C13 H13A 0.9600 . ?
C13 H13B 0.9602 . ?
C13 C17 1.023(10) 7_565 ?
C13 C18 1.318(17) 7_565 ?
C13 O1 0.943(7) 7_565 ?
C13 O2 1.403(8) . ?
C14 H14A 0.9600 . ?
C14 H14B 0.9601 . ?
C14 C15 1.349(15) . ?
C14 C16 0.713(12) 7_565 ?
C14 C17 1.471(16) 7_565 ?
C14 O2 1.364(13) . ?
C14 O6 1.413(12) 7_565 ?
C15 C15 1.015(15) 7_565 ?
C15 H15A 0.9599 . ?
C15 H15B 0.9600 . ?
C15 C16 1.492(16) 7_565 ?
C15 O6 1.402(8) . ?
C15 O6 0.927(8) 7_565 ?
C16 C14 0.713(12) 7_565 ?
C16 C15 1.492(16) 7_565 ?
C16 H16A 0.9600 . ?
C16 H16B 0.9599 . ?
C16 C17 1.341(16) . ?
C16 O2 1.423(12) 7_565 ?
C16 O6 1.288(13) . ?
C17 C13 1.023(10) 7_565 ?
C17 C14 1.471(16) 7_565 ?
C17 H17A 0.9600 . ?
C17 H17B 0.9600 . ?
C17 O1 1.419(9) . ?
C17 O2 0.987(8) 7_565 ?
C18 C12 0.644(11) 7_565 ?
C18 C13 1.318(17) 7_565 ?
C18 H18A 0.9600 . ?
C18 H18B 0.9600 . ?
C18 C19 1.490(17) . ?
C18 O1 1.398(14) . ?
C18 O3 1.406(15) 7_565 ?
C19 C11 1.020(11) 7_565 ?
C19 C12 1.334(18) 7_565 ?
C19 H19A 0.9602 . ?
C19 H19B 0.9601 . ?
C19 O3 0.874(8) 7_565 ?
C19 O4 1.409(11) . ?
C20 C10 0.493(12) 7_565 ?
C20 C11 1.307(17) 7_565 ?
C20 H20A 0.9599 . ?
C20 H20B 0.9602 . ?
C20 C21 1.539(18) . ?
C20 O4 1.354(14) . ?
C20 O5 1.325(15) 7_565 ?
C21 C10 1.323(12) 7_565 ?
C21 C21 1.057(17) 7_565 ?
C21 H21A 0.9601 . ?
C21 H21B 0.9601 . ?
C21 O5 1.420(7) . ?
C21 O5 1.015(8) 7_565 ?
K1 O1 2.912(5) . ?
K1 O1 2.912(5) 7_565 ?
K1 O2 2.838(4) 7_565 ?
K1 O2 2.838(4) . ?
K1 O3 2.869(5) 7_565 ?
K1 O3 2.869(5) . ?
K1 O4 2.834(4) . ?
K1 O4 2.834(4) 7_565 ?
K1 O5 2.967(5) . ?
K1 O5 2.967(5) 7_565 ?
K1 O6 2.791(4) 7_565 ?
K1 O6 2.791(4) . ?
N1 N2 1.467(4) . ?
O1 C12 1.344(13) 7_565 ?
O1 C13 0.943(7) 7_565 ?
O1 O2 1.037(6) 7_565 ?
O2 C16 1.423(12) 7_565 ?
O2 C17 0.987(8) 7_565 ?
O2 O1 1.037(6) 7_565 ?
O3 C18 1.406(15) 7_565 ?
O3 C19 0.874(8) 7_565 ?
O3 O4 1.034(6) 7_565 ?
O4 C10 1.461(11) 7_565 ?
O4 C11 1.073(8) 7_565 ?
O4 O3 1.034(6) 7_565 ?
O5 C20 1.325(15) 7_565 ?
O5 C21 1.015(8) 7_565 ?
O5 O5 0.933(9) 7_565 ?
O6 C14 1.413(12) 7_565 ?
O6 C15 0.927(8) 7_565 ?
O6 O6 1.090(8) 7_565 ?
P1 S1 1.9755(8) 7_565 ?
P1 S1 1.9755(8) . ?

loop_
_geom_torsion_atom_site_label_1
_geom_torsion_atom_site_label_2
_geom_torsion_atom_site_label_3
_geom_torsion_atom_site_label_4
_geom_torsion
_geom_torsion_site_symmetry_1
_geom_torsion_site_symmetry_2
_geom_torsion_site_symmetry_3
_geom_torsion_site_symmetry_4
_geom_torsion_publ_flag
C1 C3 C4 N2 180.0 . . . . ?
C1 C3 C4 P1 0.0 . . . . ?
C2 C3 C4 N2 -60.5(2) 7_565 . . . ?
C2 C3 C4 N2 60.5(2) . . . . ?
C2 C3 C4 P1 -119.5(2) . . . . ?
C2 C3 C4 P1 119.5(2) 7_565 . . . ?
C3 C4 N2 N1 180.0 . . . . ?
C3 C4 P1 C5 180.0 . . . . ?
C3 C4 P1 S1 -68.46(6) . . . 7_565 ?
C3 C4 P1 S1 68.45(6) . . . . ?
C4 P1 S1 K1 -130.35(11) . . . . ?
C5 C6 C7 C8 -112.2(4) . . . 7_565 ?
C5 C6 C7 C9 110.2(6) . . . 7_565 ?
C5 C6 C8 C7 -99.6(4) . . . 7_565 ?
C5 C6 C8 C8 96.23(15) . . . 7_565 ?
C5 C6 C9 C7 84.8(6) . . . 7_565 ?
C5 C6 C9 C9 -105.5(3) . . . 7_565 ?
C5 N1 N2 C4 0.0 . . . . ?
C5 P1 S1 K1 135.61(12) . . . . ?
C6 C5 N1 N2 180.0 . . . . ?
C6 C5 P1 C4 180.0 . . . . ?
C6 C5 P1 S1 69.11(6) . . . 7_565 ?
C6 C5 P1 S1 -69.11(6) . . . . ?
C7 C6 C7 C8 103.8(11) 7_565 . . 7_565 ?
C7 C6 C7 C9 -33.8(14) 7_565 . . 7_565 ?
C7 C6 C8 C7 147.9(7) . . . 7_565 ?
C7 C6 C8 C8 -164.2(4) 7_565 . . 7_565 ?
C7 C6 C8 C8 -16.2(4) . . . 7_565 ?
C7 C6 C9 C7 -162.2(9) . . . 7_565 ?
C7 C6 C9 C9 169.7(5) 7_565 . . 7_565 ?
C7 C6 C9 C9 7.5(4) . . . 7_565 ?
C8 C6 C7 C8 7.6(2) . . . 7_565 ?
C8 C6 C7 C9 -130.0(6) . . . 7_565 ?
C8 C6 C7 C9 -137.6(7) 7_565 . . 7_565 ?
C8 C6 C8 C7 164.2(4) 7_565 . . 7_565 ?
C8 C6 C9 C7 -71.6(7) 7_565 . . 7_565 ?
C8 C6 C9 C7 -45.8(8) . . . 7_565 ?
C8 C6 C9 C9 123.9(5) . . . 7_565 ?
C8 C6 C9 C9 98.1(5) 7_565 . . 7_565 ?
C9 C6 C7 C8 137.6(7) 7_565 . . 7_565 ?
C9 C6 C7 C8 127.9(5) . . . 7_565 ?
C9 C6 C7 C9 -9.7(5) . . . 7_565 ?
C9 C6 C8 C7 30.7(6) . . . 7_565 ?
C9 C6 C8 C7 104.1(6) 7_565 . . 7_565 ?
C9 C6 C8 C8 -60.1(4) 7_565 . . 7_565 ?
C9 C6 C8 C8 -133.4(4) . . . 7_565 ?
C9 C6 C9 C7 -169.7(5) 7_565 . . 7_565 ?
C10 C11 O3 C12 -176.0(7) . . . . ?
C10 C11 O3 C18 -149.2(8) . . . 7_565 ?
C10 C11 O3 C19 -155.8(12) . . . 7_565 ?
C10 C11 O3 K1 36.3(7) . . . . ?
C10 C11 O3 O4 1.5(6) . . . 7_565 ?
C10 C20 C21 C21 171(2) 7_565 . . 7_565 ?
C10 C20 C21 O5 152(3) 7_565 . . 7_565 ?
C10 C20 C21 O5 159(3) 7_565 . . . ?
C10 C20 O4 C11 122(3) 7_565 . . 7_565 ?
C10 C20 O4 C19 123(3) 7_565 . . . ?
C10 C20 O4 K1 -97(3) 7_565 . . . ?
C10 C20 O4 O3 148(2) 7_565 . . 7_565 ?
C10 C21 O5 C10 174.2(10) 7_565 . . . ?
C10 C21 O5 C20 162.3(8) 7_565 . . 7_565 ?
C10 C21 O5 C21 176.9(5) 7_565 . . 7_565 ?
C10 C21 O5 K1 -64.4(8) 7_565 . . . ?
C10 C21 O5 O5 -3.1(5) 7_565 . . 7_565 ?
C11 C10 O5 C20 -33(2) . . . 7_565 ?
C11 C10 O5 C21 175.1(6) . . . . ?
C11 C10 O5 C21 172.8(9) . . . 7_565 ?
C11 C10 O5 K1 58.6(7) . . . . ?
C11 C10 O5 O5 180.0(7) . . . 7_565 ?
C11 C19 O4 C10 17.5(9) 7_565 . . 7_565 ?
C11 C19 O4 C20 -1.5(9) 7_565 . . . ?
C11 C19 O4 K1 -141.6(7) 7_565 . . . ?
C11 C19 O4 O3 -156.9(12) 7_565 . . 7_565 ?
C11 C20 C21 C10 -74(3) 7_565 . . 7_565 ?
C11 C20 C21 C21 97(2) 7_565 . . 7_565 ?
C11 C20 C21 O5 85(2) 7_565 . . . ?
C11 C20 C21 O5 78(2) 7_565 . . 7_565 ?
C11 C20 O4 C10 -122(3) 7_565 . . 7_565 ?
C11 C20 O4 C19 1.2(8) 7_565 . . . ?
C11 C20 O4 K1 141.5(6) 7_565 . . . ?
C11 C20 O4 O3 26.4(13) 7_565 . . 7_565 ?
C12 C13 O2 C14 149.7(8) . . . . ?
C12 C13 O2 C16 -179.3(8) . . . 7_565 ?
C12 C13 O2 C17 168.8(12) . . . 7_565 ?
C12 C13 O2 K1 -60.7(7) . . . . ?
C12 C13 O2 O1 -10.5(7) . . . 7_565 ?
C12 C18 C19 C11 -120(4) 7_565 . . 7_565 ?
C12 C18 C19 O3 -104(2) 7_565 . . 7_565 ?
C12 C18 C19 O4 -121(2) 7_565 . . . ?
C12 C18 O1 C13 -122(3) 7_565 . . 7_565 ?
C12 C18 O1 C17 -131(2) 7_565 . . . ?
C12 C18 O1 K1 109(2) 7_565 . . . ?
C12 C18 O1 O2 -148.4(19) 7_565 . . 7_565 ?
C12 C19 O4 C10 171.1(8) 7_565 . . 7_565 ?
C12 C19 O4 C11 153.6(14) 7_565 . . 7_565 ?
C12 C19 O4 C20 152.1(10) 7_565 . . . ?
C12 C19 O4 K1 12.0(11) 7_565 . . . ?
C12 C19 O4 O3 -3.3(8) 7_565 . . 7_565 ?
C13 C12 O3 C11 176.1(7) . . . . ?
C13 C12 O3 C18 51.8(18) . . . 7_565 ?
C13 C12 O3 C19 160.2(11) . . . 7_565 ?
C13 C12 O3 K1 -35.4(9) . . . . ?
C13 C12 O3 O4 169.7(19) . . . 7_565 ?
C13 C17 O1 C12 -14.6(11) 7_565 . . 7_565 ?
C13 C17 O1 C18 10.7(10) 7_565 . . . ?
C13 C17 O1 K1 133.5(8) 7_565 . . . ?
C13 C17 O1 O2 179.3(11) 7_565 . . 7_565 ?
C13 C18 C19 C11 -68(4) 7_565 . . 7_565 ?
C13 C18 C19 C12 52(2) 7_565 . . 7_565 ?
C13 C18 C19 O3 -51(2) 7_565 . . 7_565 ?
C13 C18 C19 O4 -69(2) 7_565 . . . ?
C13 C18 O1 C12 122(3) 7_565 . . 7_565 ?
C13 C18 O1 C17 -8.5(8) 7_565 . . . ?
C13 C18 O1 K1 -128.3(7) 7_565 . . . ?
C13 C18 O1 O2 -26.1(17) 7_565 . . 7_565 ?
C14 C15 O6 C14 148.0(12) . . . 7_565 ?
C14 C15 O6 C15 162.8(7) . . . 7_565 ?
C14 C15 O6 C16 177.4(10) . . . . ?
C14 C15 O6 K1 3.1(11) . . . . ?
C14 C15 O6 O6 -17.2(7) . . . 7_565 ?
C14 C16 C17 C13 -101(3) 7_565 . . 7_565 ?
C14 C16 C17 O1 -75.3(17) 7_565 . . . ?
C14 C16 C17 O2 -65.4(16) 7_565 . . 7_565 ?
C14 C16 O6 C15 -65.1(19) 7_565 . . . ?
C14 C16 O6 C15 -54.4(18) 7_565 . . 7_565 ?
C14 C16 O6 K1 109.5(17) 7_565 . . . ?
C14 C16 O6 O6 -106(2) 7_565 . . 7_565 ?
C14 C17 O1 C12 149.5(9) 7_565 . . 7_565 ?
C14 C17 O1 C13 164.1(12) 7_565 . . 7_565 ?
C14 C17 O1 C18 174.8(8) 7_565 . . . ?
C14 C17 O1 K1 -62.4(7) 7_565 . . . ?
C14 C17 O1 O2 -16.6(6) 7_565 . . 7_565 ?
C15 C14 O2 C13 158.9(9) . . . . ?
C15 C14 O2 C16 80.7(18) . . . 7_565 ?
C15 C14 O2 C17 144.5(11) . . . 7_565 ?
C15 C14 O2 K1 11.2(12) . . . . ?
C15 C14 O2 O1 -165.6(14) . . . 7_565 ?
C15 C15 O6 C14 -14.7(6) 7_565 . . 7_565 ?
C15 C15 O6 C16 14.6(7) 7_565 . . . ?
C15 C15 O6 K1 -159.7(7) 7_565 . . . ?
C15 C15 O6 O6 -179.992(2) 7_565 . . 7_565 ?
C15 C16 C17 C13 -69(4) 7_565 . . 7_565 ?
C15 C16 C17 C14 32.0(13) 7_565 . . 7_565 ?
C15 C16 C17 O1 -43(2) 7_565 . . . ?
C15 C16 C17 O2 -33.4(16) 7_565 . . 7_565 ?
C15 C16 O6 C14 54.4(18) 7_565 . . 7_565 ?
C15 C16 O6 C15 -10.6(5) 7_565 . . . ?
C15 C16 O6 K1 163.9(7) 7_565 . . . ?
C15 C16 O6 O6 -52(2) 7_565 . . 7_565 ?
C16 C14 C15 C15 102(2) 7_565 . . 7_565 ?
C16 C14 C15 O6 66.9(18) 7_565 . . . ?
C16 C14 C15 O6 53.0(15) 7_565 . . 7_565 ?
C16 C14 O2 C13 78.1(19) 7_565 . . . ?
C16 C14 O2 C17 63.8(18) 7_565 . . 7_565 ?
C16 C14 O2 K1 -69.5(19) 7_565 . . . ?
C16 C14 O2 O1 114(2) 7_565 . . 7_565 ?
C16 C15 O6 C14 175.7(7) 7_565 . . 7_565 ?
C16 C15 O6 C15 -169.6(5) 7_565 . . 7_565 ?
C16 C15 O6 C16 -154.9(11) 7_565 . . . ?
C16 C15 O6 K1 30.7(8) 7_565 . . . ?
C16 C15 O6 O6 10.4(5) 7_565 . . 7_565 ?
C16 C17 O1 C12 179.1(9) . . . 7_565 ?
C16 C17 O1 C13 -166.2(14) . . . 7_565 ?
C16 C17 O1 C18 -155.5(10) . . . . ?
C16 C17 O1 K1 -32.8(10) . . . . ?
C16 C17 O1 O2 13.1(8) . . . 7_565 ?
C17 C13 O2 C14 -19.2(10) 7_565 . . . ?
C17 C13 O2 C16 11.9(10) 7_565 . . 7_565 ?
C17 C13 O2 K1 130.5(8) 7_565 . . . ?
C17 C13 O2 O1 -179.3(11) 7_565 . . 7_565 ?
C17 C14 C15 C15 68(3) 7_565 . . 7_565 ?
C17 C14 C15 C16 -33.9(12) 7_565 . . 7_565 ?
C17 C14 C15 O6 33(2) 7_565 . . . ?
C17 C14 C15 O6 19.1(19) 7_565 . . 7_565 ?
C17 C14 O2 C13 14.3(8) 7_565 . . . ?
C17 C14 O2 C16 -63.8(18) 7_565 . . 7_565 ?
C17 C14 O2 K1 -133.3(7) 7_565 . . . ?
C17 C14 O2 O1 49.8(17) 7_565 . . 7_565 ?
C17 C16 O6 C14 -80.9(18) . . . 7_565 ?
C17 C16 O6 C15 -145.9(10) . . . . ?
C17 C16 O6 C15 -135.3(13) . . . 7_565 ?
C17 C16 O6 K1 28.6(13) . . . . ?
C17 C16 O6 O6 173.2(13) . . . 7_565 ?
C18 C12 C13 C17 142(3) 7_565 . . 7_565 ?
C18 C12 C13 O1 117(3) 7_565 . . 7_565 ?
C18 C12 C13 O2 126(2) 7_565 . . . ?
C18 C12 O3 C11 124(2) 7_565 . . . ?
C18 C12 O3 C19 108(2) 7_565 . . 7_565 ?
C18 C12 O3 K1 -87(2) 7_565 . . . ?
C18 C12 O3 O4 118(2) 7_565 . . 7_565 ?
C18 C13 O2 C14 173.1(9) 7_565 . . . ?
C18 C13 O2 C16 -155.9(10) 7_565 . . 7_565 ?
C18 C13 O2 C17 -167.7(14) 7_565 . . 7_565 ?
C18 C13 O2 K1 -37.3(10) 7_565 . . . ?
C18 C13 O2 O1 13.0(8) 7_565 . . 7_565 ?
C18 C19 O4 C10 -163.0(7) . . . 7_565 ?
C18 C19 O4 C11 179.5(12) . . . 7_565 ?
C18 C19 O4 C20 178.0(9) . . . . ?
C18 C19 O4 K1 37.9(9) . . . . ?
C18 C19 O4 O3 22.6(8) . . . 7_565 ?
C19 C11 O3 C12 -20.2(11) 7_565 . . . ?
C19 C11 O3 C18 6.5(12) 7_565 . . 7_565 ?
C19 C11 O3 K1 -167.9(10) 7_565 . . . ?
C19 C11 O3 O4 157.2(12) 7_565 . . 7_565 ?
C19 C12 C13 C17 99(2) 7_565 . . 7_565 ?
C19 C12 C13 C18 -43.1(19) 7_565 . . 7_565 ?
C19 C12 C13 O1 74.3(17) 7_565 . . 7_565 ?
C19 C12 C13 O2 83.1(17) 7_565 . . . ?
C19 C12 O3 C11 15.9(8) 7_565 . . . ?
C19 C12 O3 C18 -108(2) 7_565 . . 7_565 ?
C19 C12 O3 K1 164.4(8) 7_565 . . . ?
C19 C12 O3 O4 10(2) 7_565 . . 7_565 ?
C19 C18 O1 C12 -53.1(19) . . . 7_565 ?
C19 C18 O1 C13 -175.4(12) . . . 7_565 ?
C19 C18 O1 C17 176.1(8) . . . . ?
C19 C18 O1 K1 56.3(10) . . . . ?
C19 C18 O1 O2 158.5(13) . . . 7_565 ?
C20 C10 C11 C19 -131(3) 7_565 . . 7_565 ?
C20 C10 C11 O3 -105(3) 7_565 . . . ?
C20 C10 C11 O4 -104(3) 7_565 . . 7_565 ?
C20 C10 O5 C21 -152(2) 7_565 . . . ?
C20 C10 O5 C21 -154(3) 7_565 . . 7_565 ?
C20 C10 O5 K1 92(3) 7_565 . . . ?
C20 C10 O5 O5 -147(2) 7_565 . . 7_565 ?
C20 C11 O3 C12 166.5(9) 7_565 . . . ?
C20 C11 O3 C18 -166.8(9) 7_565 . . 7_565 ?
C20 C11 O3 C19 -173.3(14) 7_565 . . 7_565 ?
C20 C11 O3 K1 18.7(10) 7_565 . . . ?
C20 C11 O3 O4 -16.1(8) 7_565 . . 7_565 ?
C20 C21 O5 C10 167.3(5) . . . . ?
C20 C21 O5 C20 155.4(12) . . . 7_565 ?
C20 C21 O5 C21 170.0(5) . . . 7_565 ?
C20 C21 O5 K1 -71.3(6) . . . . ?
C20 C21 O5 O5 -10.0(5) . . . 7_565 ?
C21 C10 C11 C19 -80(2) 7_565 . . 7_565 ?
C21 C10 C11 C20 51(3) 7_565 . . 7_565 ?
C21 C10 C11 O3 -53.9(17) 7_565 . . . ?
C21 C10 C11 O4 -52.7(16) 7_565 . . 7_565 ?
C21 C10 O5 C20 154(3) 7_565 . . 7_565 ?
C21 C10 O5 C21 2.3(4) 7_565 . . . ?
C21 C10 O5 K1 -114.2(6) 7_565 . . . ?
C21 C10 O5 O5 7.1(12) 7_565 . . 7_565 ?
C21 C20 O4 C10 54(3) . . . 7_565 ?
C21 C20 O4 C11 176.1(10) . . . 7_565 ?
C21 C20 O4 C19 177.3(7) . . . . ?
C21 C20 O4 K1 -42.3(9) . . . . ?
C21 C20 O4 O3 -157.5(9) . . . 7_565 ?
C21 C21 O5 C10 -2.7(5) 7_565 . . . ?
C21 C21 O5 C20 -14.6(7) 7_565 . . 7_565 ?
C21 C21 O5 K1 118.7(5) 7_565 . . . ?
C21 C21 O5 O5 180.001(3) 7_565 . . 7_565 ?
N1 C5 C6 C7 80.8(3) . . . 7_565 ?
N1 C5 C6 C7 -80.8(3) . . . . ?
N1 C5 C6 C8 -164.8(3) . . . 7_565 ?
N1 C5 C6 C8 164.8(3) . . . . ?
N1 C5 C6 C9 35.0(3) . . . . ?
N1 C5 C6 C9 -35.0(3) . . . 7_565 ?
N1 C5 P1 C4 0.0 . . . . ?
N1 C5 P1 S1 110.89(6) . . . . ?
N1 C5 P1 S1 -110.89(6) . . . 7_565 ?
N2 C4 P1 C5 0.0 . . . . ?
N2 C4 P1 S1 -111.55(6) . . . . ?
N2 C4 P1 S1 111.54(6) . . . 7_565 ?
O1 C12 C13 C17 25.1(19) 7_565 . . 7_565 ?
O1 C12 C13 C18 -117(3) 7_565 . . 7_565 ?
O1 C12 C13 O2 8.8(5) 7_565 . . . ?
O1 C12 O3 C11 -153.8(6) 7_565 . . . ?
O1 C12 O3 C18 82(2) 7_565 . . 7_565 ?
O1 C12 O3 C19 -169.7(9) 7_565 . . 7_565 ?
O1 C12 O3 K1 -5.3(7) 7_565 . . . ?
O1 C12 O3 O4 -160(2) 7_565 . . 7_565 ?
O1 C13 O2 C14 160.1(8) 7_565 . . . ?
O1 C13 O2 C16 -168.8(8) 7_565 . . 7_565 ?
O1 C13 O2 C17 179.3(11) 7_565 . . 7_565 ?
O1 C13 O2 K1 -50.2(6) 7_565 . . . ?
O1 C18 C19 C11 -62(4) . . . 7_565 ?
O1 C18 C19 C12 58.1(18) . . . 7_565 ?
O1 C18 C19 O3 -45.5(10) . . . 7_565 ?
O1 C18 C19 O4 -63.2(11) . . . . ?
O1 K1 O1 C12 -130.5(5) 7_565 . . 7_565 ?
O1 K1 O1 C13 123.9(10) 7_565 . . 7_565 ?
O1 K1 O1 C17 78.5(6) 7_565 . . . ?
O1 K1 O1 C18 -159.8(5) 7_565 . . . ?
O1 K1 O1 O2 47.5(5) 7_565 . . 7_565 ?
O1 K1 O2 C13 31.3(5) 7_565 . . . ?
O1 K1 O2 C13 171.1(5) . . . . ?
O1 K1 O2 C14 -39.0(6) . . . . ?
O1 K1 O2 C14 -178.8(8) 7_565 . . . ?
O1 K1 O2 C16 152.5(8) 7_565 . . 7_565 ?
O1 K1 O2 C16 -67.7(6) . . . 7_565 ?
O1 K1 O2 C17 82.4(9) 7_565 . . 7_565 ?
O1 K1 O2 C17 -137.9(10) . . . 7_565 ?
O1 K1 O2 O1 139.8(4) . . . 7_565 ?
O1 K1 O3 C11 71.4(6) . . . . ?
O1 K1 O3 C11 149.7(6) 7_565 . . . ?
O1 K1 O3 C12 -74.2(6) . . . . ?
O1 K1 O3 C12 4.0(5) 7_565 . . . ?
O1 K1 O3 C18 -103.6(6) . . . 7_565 ?
O1 K1 O3 C18 -25.3(6) 7_565 . . 7_565 ?
O1 K1 O3 C19 114(4) 7_565 . . 7_565 ?
O1 K1 O3 C19 36(4) . . . 7_565 ?
O1 K1 O3 O4 176.4(5) 7_565 . . 7_565 ?
O1 K1 O3 O4 98.1(5) . . . 7_565 ?
O1 K1 O4 C10 -59.7(5) 7_565 . . 7_565 ?
O1 K1 O4 C10 -166.2(5) . . . 7_565 ?
O1 K1 O4 C11 46.8(13) 7_565 . . 7_565 ?
O1 K1 O4 C11 -59.7(12) . . . 7_565 ?
O1 K1 O4 C19 99.6(6) 7_565 . . . ?
O1 K1 O4 C19 -6.9(5) . . . . ?
O1 K1 O4 C20 -143.9(7) . . . . ?
O1 K1 O4 C20 -37.3(8) 7_565 . . . ?
O1 K1 O4 O3 109.1(4) 7_565 . . 7_565 ?
O1 K1 O4 O3 2.6(4) . . . 7_565 ?
O1 K1 O5 C10 -46.3(5) 7_565 . . . ?
O1 K1 O5 C10 -173.3(5) . . . . ?
O1 K1 O5 C20 -24.6(7) 7_565 . . 7_565 ?
O1 K1 O5 C20 -151.5(6) . . . 7_565 ?
O1 K1 O5 C21 66.5(4) . . . . ?
O1 K1 O5 C21 -117.1(7) 7_565 . . 7_565 ?
O1 K1 O5 C21 115.9(7) . . . 7_565 ?
O1 K1 O5 C21 -166.5(4) 7_565 . . . ?
O1 K1 O5 O5 27.23(11) . . . 7_565 ?
O1 K1 O5 O5 154.20(10) 7_565 . . 7_565 ?
O1 K1 O6 C14 -137.4(6) 7_565 . . 7_565 ?
O1 K1 O6 C14 3.5(6) . . . 7_565 ?
O1 K1 O6 C15 -36.1(16) 7_565 . . 7_565 ?
O1 K1 O6 C15 4.6(5) 7_565 . . . ?
O1 K1 O6 C15 145.5(5) . . . . ?
O1 K1 O6 C15 104.7(17) . . . 7_565 ?
O1 K1 O6 C16 -29.7(6) . . . . ?
O1 K1 O6 C16 -170.6(6) 7_565 . . . ?
O1 K1 O6 O6 158.99(12) . . . 7_565 ?
O1 K1 O6 O6 18.12(10) 7_565 . . 7_565 ?
O1 K1 S1 P1 -161.00(11) 7_565 . . . ?
O1 K1 S1 P1 -30.51(16) . . . . ?
O2 C14 C15 C15 25(2) . . . 7_565 ?
O2 C14 C15 C16 -76.6(14) . . . 7_565 ?
O2 C14 C15 O6 -23.6(10) . . . 7_565 ?
O2 C14 C15 O6 -9.7(15) . . . . ?
O2 C16 C17 C13 -35(3) 7_565 . . 7_565 ?
O2 C16 C17 C14 65.4(16) 7_565 . . 7_565 ?
O2 C16 C17 O1 -9.9(6) 7_565 . . . ?
O2 C16 O6 C14 -71.0(16) 7_565 . . 7_565 ?
O2 C16 O6 C15 -125.4(8) 7_565 . . 7_565 ?
O2 C16 O6 C15 -136.0(7) 7_565 . . . ?
O2 C16 O6 K1 38.5(7) 7_565 . . . ?
O2 C16 O6 O6 -176.9(18) 7_565 . . 7_565 ?
O2 C17 O1 C12 166.1(9) 7_565 . . 7_565 ?
O2 C17 O1 C13 -179.3(11) 7_565 . . 7_565 ?
O2 C17 O1 C18 -168.6(8) 7_565 . . . ?
O2 C17 O1 K1 -45.8(6) 7_565 . . . ?
O2 K1 O1 C12 -146.6(6) . . . 7_565 ?
O2 K1 O1 C12 -178.0(8) 7_565 . . 7_565 ?
O2 K1 O1 C13 107.9(10) . . . 7_565 ?
O2 K1 O1 C13 76.4(10) 7_565 . . 7_565 ?
O2 K1 O1 C17 31.0(5) 7_565 . . . ?
O2 K1 O1 C17 62.5(5) . . . . ?
O2 K1 O1 C18 -175.8(6) . . . . ?
O2 K1 O1 C18 152.7(8) 7_565 . . . ?
O2 K1 O1 O2 31.5(3) . . . 7_565 ?
O2 K1 O2 C13 -178.3(5) 7_565 . . . ?
O2 K1 O2 C14 -28.3(6) 7_565 . . . ?
O2 K1 O2 C16 -57.1(6) 7_565 . . 7_565 ?
O2 K1 O2 C17 -127.2(9) 7_565 . . 7_565 ?
O2 K1 O2 O1 150.4(3) 7_565 . . 7_565 ?
O2 K1 O3 C11 104.4(6) 7_565 . . . ?
O2 K1 O3 C11 150.7(6) . . . . ?
O2 K1 O3 C12 5.0(5) . . . . ?
O2 K1 O3 C12 -41.3(6) 7_565 . . . ?
O2 K1 O3 C18 -70.6(6) 7_565 . . 7_565 ?
O2 K1 O3 C18 -24.4(6) . . . 7_565 ?
O2 K1 O3 C19 115(3) . . . 7_565 ?
O2 K1 O3 C19 69(4) 7_565 . . 7_565 ?
O2 K1 O3 O4 131.1(4) 7_565 . . 7_565 ?
O2 K1 O3 O4 177.3(4) . . . 7_565 ?
O2 K1 O4 C10 -93.4(5) . . . 7_565 ?
O2 K1 O4 C10 -166.5(4) 7_565 . . 7_565 ?
O2 K1 O4 C11 13.1(14) . . . 7_565 ?
O2 K1 O4 C11 -60.0(12) 7_565 . . 7_565 ?
O2 K1 O4 C19 65.9(7) . . . . ?
O2 K1 O4 C19 -7.2(6) 7_565 . . . ?
O2 K1 O4 C20 -144.1(7) 7_565 . . . ?
O2 K1 O4 C20 -71.0(8) . . . . ?
O2 K1 O4 O3 75.4(5) . . . 7_565 ?
O2 K1 O4 O3 2.3(4) 7_565 . . 7_565 ?
O2 K1 O5 C10 -161.7(4) 7_565 . . . ?
O2 K1 O5 C10 -53.4(5) . . . . ?
O2 K1 O5 C20 -140.0(6) 7_565 . . 7_565 ?
O2 K1 O5 C20 -31.7(7) . . . 7_565 ?
O2 K1 O5 C21 127.5(7) 7_565 . . 7_565 ?
O2 K1 O5 C21 78.1(4) 7_565 . . . ?
O2 K1 O5 C21 -173.7(4) . . . . ?
O2 K1 O5 C21 -124.3(7) . . . 7_565 ?
O2 K1 O5 O5 38.82(13) 7_565 . . 7_565 ?
O2 K1 O5 O5 147.04(11) . . . 7_565 ?
O2 K1 O6 C14 -140.2(6) . . . 7_565 ?
O2 K1 O6 C14 2.8(6) 7_565 . . 7_565 ?
O2 K1 O6 C15 -39.0(16) . . . 7_565 ?
O2 K1 O6 C15 144.8(6) 7_565 . . . ?
O2 K1 O6 C15 1.8(5) . . . . ?
O2 K1 O6 C15 104.0(17) 7_565 . . 7_565 ?
O2 K1 O6 C16 -30.4(6) 7_565 . . . ?
O2 K1 O6 C16 -173.4(6) . . . . ?
O2 K1 O6 O6 158.31(18) 7_565 . . 7_565 ?
O2 K1 O6 O6 15.31(13) . . . 7_565 ?
O2 K1 S1 P1 -54.41(13) 7_565 . . . ?
O2 K1 S1 P1 -140.10(11) . . . . ?
O3 C12 C13 C17 80(2) . . . 7_565 ?
O3 C12 C13 C18 -63(2) . . . 7_565 ?
O3 C12 C13 O1 54.6(8) . . . 7_565 ?
O3 C12 C13 O2 63.4(9) . . . . ?
O3 C18 C19 C11 -16(3) 7_565 . . 7_565 ?
O3 C18 C19 C12 104(2) 7_565 . . 7_565 ?
O3 C18 C19 O4 -17.7(6) 7_565 . . . ?
O3 C18 O1 C12 -77(2) 7_565 . . 7_565 ?
O3 C18 O1 C13 160.2(9) 7_565 . . 7_565 ?
O3 C18 O1 C17 151.8(6) 7_565 . . . ?
O3 C18 O1 K1 31.9(7) 7_565 . . . ?
O3 C18 O1 O2 134.2(15) 7_565 . . 7_565 ?
O3 C19 O4 C10 174.4(8) 7_565 . . 7_565 ?
O3 C19 O4 C11 156.9(12) 7_565 . . 7_565 ?
O3 C19 O4 C20 155.4(9) 7_565 . . . ?
O3 C19 O4 K1 15.3(9) 7_565 . . . ?
O3 K1 O1 C12 4.2(5) 7_565 . . 7_565 ?
O3 K1 O1 C12 -84.6(6) . . . 7_565 ?
O3 K1 O1 C13 -101.3(11) 7_565 . . 7_565 ?
O3 K1 O1 C13 169.9(10) . . . 7_565 ?
O3 K1 O1 C17 -146.8(6) 7_565 . . . ?
O3 K1 O1 C17 124.4(5) . . . . ?
O3 K1 O1 C18 -25.1(6) 7_565 . . . ?
O3 K1 O1 C18 -113.9(6) . . . . ?
O3 K1 O1 O2 -177.8(5) 7_565 . . 7_565 ?
O3 K1 O1 O2 93.4(4) . . . 7_565 ?
O3 K1 O2 C13 143.9(5) 7_565 . . . ?
O3 K1 O2 C13 29.7(5) . . . . ?
O3 K1 O2 C14 -66.2(6) 7_565 . . . ?
O3 K1 O2 C14 179.6(6) . . . . ?
O3 K1 O2 C16 150.9(6) . . . 7_565 ?
O3 K1 O2 C16 -94.9(6) 7_565 . . 7_565 ?
O3 K1 O2 C17 80.8(10) . . . 7_565 ?
O3 K1 O2 C17 -165.0(9) 7_565 . . 7_565 ?
O3 K1 O2 O1 -1.6(4) . . . 7_565 ?
O3 K1 O2 O1 112.6(4) 7_565 . . 7_565 ?
O3 K1 O3 C11 20.2(7) 7_565 . . . ?
O3 K1 O3 C12 -125.5(5) 7_565 . . . ?
O3 K1 O3 C18 -154.8(5) 7_565 . . 7_565 ?
O3 K1 O3 C19 -15(4) 7_565 . . 7_565 ?
O3 K1 O3 O4 46.8(6) 7_565 . . 7_565 ?
O3 K1 O4 C10 -168.8(7) 7_565 . . 7_565 ?
O3 K1 O4 C10 -27.0(5) . . . 7_565 ?
O3 K1 O4 C11 79.5(13) . . . 7_565 ?
O3 K1 O4 C11 -62.3(12) 7_565 . . 7_565 ?
O3 K1 O4 C19 -9.5(5) 7_565 . . . ?
O3 K1 O4 C19 132.3(6) . . . . ?
O3 K1 O4 C20 -146.4(8) 7_565 . . . ?
O3 K1 O4 C20 -4.7(7) . . . . ?
O3 K1 O4 O3 141.8(5) . . . 7_565 ?
O3 K1 O5 C10 -31.1(5) . . . . ?
O3 K1 O5 C10 168.7(5) 7_565 . . . ?
O3 K1 O5 C20 -9.3(6) . . . 7_565 ?
O3 K1 O5 C20 -169.6(7) 7_565 . . 7_565 ?
O3 K1 O5 C21 97.9(7) 7_565 . . 7_565 ?
O3 K1 O5 C21 48.5(4) 7_565 . . . ?
O3 K1 O5 C21 -151.3(5) . . . . ?
O3 K1 O5 C21 -101.9(7) . . . 7_565 ?
O3 K1 O5 O5 9.19(12) 7_565 . . 7_565 ?
O3 K1 O5 O5 169.43(14) . . . 7_565 ?
O3 K1 O6 C14 5.5(6) 7_565 . . 7_565 ?
O3 K1 O6 C14 -134.3(6) . . . 7_565 ?
O3 K1 O6 C15 7.8(5) . . . . ?
O3 K1 O6 C15 106.8(16) 7_565 . . 7_565 ?
O3 K1 O6 C15 -33.0(17) . . . 7_565 ?
O3 K1 O6 C15 147.6(5) 7_565 . . . ?
O3 K1 O6 C16 -167.4(6) . . . . ?
O3 K1 O6 C16 -27.6(6) 7_565 . . . ?
O3 K1 O6 O6 21.26(11) . . . 7_565 ?
O3 K1 O6 O6 161.07(10) 7_565 . . 7_565 ?
O3 K1 S1 P1 161.00(13) . . . . ?
O3 K1 S1 P1 25.05(17) 7_565 . . . ?
O4 C10 C11 C19 -27.8(14) 7_565 . . 7_565 ?
O4 C10 C11 C20 104(3) 7_565 . . 7_565 ?
O4 C10 C11 O3 -1.2(5) 7_565 . . . ?
O4 C10 O5 C20 -69(2) 7_565 . . 7_565 ?
O4 C10 O5 C21 137.1(7) 7_565 . . 7_565 ?
O4 C10 O5 C21 139.4(5) 7_565 . . . ?
O4 C10 O5 K1 22.9(5) 7_565 . . . ?
O4 C10 O5 O5 144.3(9) 7_565 . . 7_565 ?
O4 C11 O3 C12 -177.4(8) 7_565 . . . ?
O4 C11 O3 C18 -150.7(9) 7_565 . . 7_565 ?
O4 C11 O3 C19 -157.2(12) 7_565 . . 7_565 ?
O4 C11 O3 K1 34.8(6) 7_565 . . . ?
O4 C20 C21 C10 -81(3) . . . 7_565 ?
O4 C20 C21 C21 90.4(10) . . . 7_565 ?
O4 C20 C21 O5 78.5(8) . . . . ?
O4 C20 C21 O5 70.8(8) . . . 7_565 ?
O4 K1 O1 C12 2.7(5) . . . 7_565 ?
O4 K1 O1 C12 -50.5(6) 7_565 . . 7_565 ?
O4 K1 O1 C13 -102.8(10) . . . 7_565 ?
O4 K1 O1 C13 -156.0(10) 7_565 . . 7_565 ?
O4 K1 O1 C17 158.5(5) 7_565 . . . ?
O4 K1 O1 C17 -148.3(6) . . . . ?
O4 K1 O1 C18 -26.6(6) . . . . ?
O4 K1 O1 C18 -79.8(7) 7_565 . . . ?
O4 K1 O1 O2 127.5(4) 7_565 . . 7_565 ?
O4 K1 O1 O2 -179.3(4) . . . 7_565 ?
O4 K1 O2 C13 30.7(5) 7_565 . . . ?
O4 K1 O2 C13 111.8(5) . . . . ?
O4 K1 O2 C14 -179.4(6) 7_565 . . . ?
O4 K1 O2 C14 -98.2(6) . . . . ?
O4 K1 O2 C16 151.9(6) 7_565 . . 7_565 ?
O4 K1 O2 C16 -127.0(6) . . . 7_565 ?
O4 K1 O2 C17 81.7(10) 7_565 . . 7_565 ?
O4 K1 O2 C17 162.9(9) . . . 7_565 ?
O4 K1 O2 O1 -0.6(4) 7_565 . . 7_565 ?
O4 K1 O2 O1 80.5(5) . . . 7_565 ?
O4 K1 O3 C11 3.7(6) . . . . ?
O4 K1 O3 C11 -26.7(5) 7_565 . . . ?
O4 K1 O3 C12 -172.3(7) 7_565 . . . ?
O4 K1 O3 C12 -141.9(5) . . . . ?
O4 K1 O3 C18 -171.3(6) . . . 7_565 ?
O4 K1 O3 C18 158.3(8) 7_565 . . 7_565 ?
O4 K1 O3 C19 -62(3) 7_565 . . 7_565 ?
O4 K1 O3 C19 -32(4) . . . 7_565 ?
O4 K1 O3 O4 30.4(4) . . . 7_565 ?
O4 K1 O4 C10 -16.6(5) 7_565 . . 7_565 ?
O4 K1 O4 C11 89.9(12) 7_565 . . 7_565 ?
O4 K1 O4 C19 142.7(5) 7_565 . . . ?
O4 K1 O4 C20 5.8(7) 7_565 . . . ?
O4 K1 O4 O3 152.2(3) 7_565 . . 7_565 ?
O4 K1 O5 C10 -18.7(4) 7_565 . . . ?
O4 K1 O5 C10 158.2(5) . . . . ?
O4 K1 O5 C20 3.0(6) 7_565 . . 7_565 ?
O4 K1 O5 C20 179.9(7) . . . 7_565 ?
O4 K1 O5 C21 -89.5(7) 7_565 . . 7_565 ?
O4 K1 O5 C21 87.3(7) . . . 7_565 ?
O4 K1 O5 C21 38.0(4) . . . . ?
O4 K1 O5 C21 -138.9(5) 7_565 . . . ?
O4 K1 O5 O5 -178.2(2) 7_565 . . 7_565 ?
O4 K1 O5 O5 -1.35(15) . . . 7_565 ?
O4 K1 O6 C14 5.3(6) . . . 7_565 ?
O4 K1 O6 C14 -129.7(6) 7_565 . . 7_565 ?
O4 K1 O6 C15 -28.4(17) 7_565 . . 7_565 ?
O4 K1 O6 C15 12.4(6) 7_565 . . . ?
O4 K1 O6 C15 106.5(16) . . . 7_565 ?
O4 K1 O6 C15 147.3(5) . . . . ?
O4 K1 O6 C16 -162.8(6) 7_565 . . . ?
O4 K1 O6 C16 -27.9(6) . . . . ?
O4 K1 O6 O6 160.79(12) . . . 7_565 ?
O4 K1 O6 O6 25.87(16) 7_565 . . 7_565 ?
O4 K1 S1 P1 50.10(15) . . . . ?
O4 K1 S1 P1 139.95(13) 7_565 . . . ?
O5 C10 C11 C19 -89.4(16) . . . 7_565 ?
O5 C10 C11 C20 42(3) . . . 7_565 ?
O5 C10 C11 O3 -62.8(8) . . . . ?
O5 C10 C11 O4 -61.6(7) . . . 7_565 ?
O5 C20 C21 C10 -152(3) 7_565 . . 7_565 ?
O5 C20 C21 C21 19.6(9) 7_565 . . 7_565 ?
O5 C20 C21 O5 7.7(4) 7_565 . . . ?
O5 C20 O4 C10 92(3) 7_565 . . 7_565 ?
O5 C20 O4 C11 -145.9(9) 7_565 . . 7_565 ?
O5 C20 O4 C19 -144.7(7) 7_565 . . . ?
O5 C20 O4 K1 -4.4(9) 7_565 . . . ?
O5 C20 O4 O3 -119.5(12) 7_565 . . 7_565 ?
O5 C21 O5 C10 177.3(5) 7_565 . . . ?
O5 C21 O5 C20 165.4(7) 7_565 . . 7_565 ?
O5 C21 O5 C21 179.999(4) 7_565 . . 7_565 ?
O5 C21 O5 K1 -61.3(5) 7_565 . . . ?
O5 K1 O1 C12 -17.2(6) 7_565 . . 7_565 ?
O5 K1 O1 C12 -25.4(6) . . . 7_565 ?
O5 K1 O1 C13 -130.9(10) . . . 7_565 ?
O5 K1 O1 C13 -122.7(10) 7_565 . . 7_565 ?
O5 K1 O1 C17 -176.3(5) . . . . ?
O5 K1 O1 C17 -168.2(5) 7_565 . . . ?
O5 K1 O1 C18 -46.5(6) 7_565 . . . ?
O5 K1 O1 C18 -54.6(6) . . . . ?
O5 K1 O1 O2 160.9(4) 7_565 . . 7_565 ?
O5 K1 O1 O2 152.7(4) . . . 7_565 ?
O5 K1 O2 C13 51.9(5) . . . . ?
O5 K1 O2 C13 64.0(5) 7_565 . . . ?
O5 K1 O2 C14 -158.2(6) . . . . ?
O5 K1 O2 C14 -146.1(6) 7_565 . . . ?
O5 K1 O2 C16 -174.9(6) 7_565 . . 7_565 ?
O5 K1 O2 C16 173.1(6) . . . 7_565 ?
O5 K1 O2 C17 115.0(10) 7_565 . . 7_565 ?
O5 K1 O2 C17 102.9(10) . . . 7_565 ?
O5 K1 O2 O1 20.6(4) . . . 7_565 ?
O5 K1 O2 O1 32.7(4) 7_565 . . 7_565 ?
O5 K1 O3 C11 -1.3(5) 7_565 . . . ?
O5 K1 O3 C11 -4.6(5) . . . . ?
O5 K1 O3 C12 -146.9(5) 7_565 . . . ?
O5 K1 O3 C12 -150.3(6) . . . . ?
O5 K1 O3 C18 -176.3(6) 7_565 . . 7_565 ?
O5 K1 O3 C18 -179.7(7) . . . 7_565 ?
O5 K1 O3 C19 -37(3) 7_565 . . 7_565 ?
O5 K1 O3 C19 -40(3) . . . 7_565 ?
O5 K1 O3 O4 22.0(4) . . . 7_565 ?
O5 K1 O3 O4 25.4(4) 7_565 . . 7_565 ?
O5 K1 O4 C10 -18.6(4) . . . 7_565 ?
O5 K1 O4 C10 -19.3(4) 7_565 . . 7_565 ?
O5 K1 O4 C11 87.3(12) 7_565 . . 7_565 ?
O5 K1 O4 C11 87.9(12) . . . 7_565 ?
O5 K1 O4 C19 140.1(6) 7_565 . . . ?
O5 K1 O4 C19 140.7(6) . . . . ?
O5 K1 O4 C20 3.1(7) 7_565 . . . ?
O5 K1 O4 C20 3.8(7) . . . . ?
O5 K1 O4 O3 150.2(4) . . . 7_565 ?
O5 K1 O4 O3 149.6(5) 7_565 . . 7_565 ?
O5 K1 O5 C10 159.5(5) 7_565 . . . ?
O5 K1 O5 C20 -178.8(6) 7_565 . . 7_565 ?
O5 K1 O5 C21 39.3(4) 7_565 . . . ?
O5 K1 O5 C21 88.7(7) 7_565 . . 7_565 ?
O5 K1 O6 C14 -63.4(7) . . . 7_565 ?
O5 K1 O6 C14 -30.0(7) 7_565 . . 7_565 ?
O5 K1 O6 C15 37.9(18) . . . 7_565 ?
O5 K1 O6 C15 78.6(6) . . . . ?
O5 K1 O6 C15 71.3(17) 7_565 . . 7_565 ?
O5 K1 O6 C15 112.0(5) 7_565 . . . ?
O5 K1 O6 C16 -63.1(7) 7_565 . . . ?
O5 K1 O6 C16 -96.6(6) . . . . ?
O5 K1 O6 O6 125.5(2) 7_565 . . 7_565 ?
O5 K1 O6 O6 92.1(3) . . . 7_565 ?
O5 K1 S1 P1 109.84(10) . . . . ?
O5 K1 S1 P1 93.57(11) 7_565 . . . ?
O6 C14 C15 C15 48.8(15) 7_565 . . 7_565 ?
O6 C14 C15 C16 -53.0(15) 7_565 . . 7_565 ?
O6 C14 C15 O6 13.8(5) 7_565 . . . ?
O6 C14 O2 C13 144.1(6) 7_565 . . . ?
O6 C14 O2 C16 66.0(16) 7_565 . . 7_565 ?
O6 C14 O2 C17 129.8(8) 7_565 . . 7_565 ?
O6 C14 O2 K1 -3.5(7) 7_565 . . . ?
O6 C14 O2 O1 179.6(15) 7_565 . . 7_565 ?
O6 C15 O6 C14 165.3(6) 7_565 . . 7_565 ?
O6 C15 O6 C15 179.992(2) 7_565 . . 7_565 ?
O6 C15 O6 C16 -165.4(7) 7_565 . . . ?
O6 C15 O6 K1 20.3(7) 7_565 . . . ?
O6 C16 C17 C13 -20(4) . . . 7_565 ?
O6 C16 C17 C14 80.3(18) . . . 7_565 ?
O6 C16 C17 O1 5.0(16) . . . . ?
O6 C16 C17 O2 14.9(12) . . . 7_565 ?
O6 K1 O1 C12 -171.2(6) 7_565 . . 7_565 ?
O6 K1 O1 C12 -179.2(6) . . . 7_565 ?
O6 K1 O1 C13 75.3(10) . . . 7_565 ?
O6 K1 O1 C13 83.3(10) 7_565 . . 7_565 ?
O6 K1 O1 C17 29.8(5) . . . . ?
O6 K1 O1 C17 37.8(5) 7_565 . . . ?
O6 K1 O1 C18 159.5(6) 7_565 . . . ?
O6 K1 O1 C18 151.5(6) . . . . ?
O6 K1 O1 O2 6.8(4) 7_565 . . 7_565 ?
O6 K1 O1 O2 -1.2(4) . . . 7_565 ?
O6 K1 O2 C13 -156.5(6) . . . . ?
O6 K1 O2 C13 -147.1(6) 7_565 . . . ?
O6 K1 O2 C14 -6.6(6) . . . . ?
O6 K1 O2 C14 2.9(6) 7_565 . . . ?
O6 K1 O2 C16 -35.4(6) . . . 7_565 ?
O6 K1 O2 C16 -25.9(6) 7_565 . . 7_565 ?
O6 K1 O2 C17 -105.5(10) . . . 7_565 ?
O6 K1 O2 C17 -96.0(10) 7_565 . . 7_565 ?
O6 K1 O2 O1 172.2(4) . . . 7_565 ?
O6 K1 O2 O1 -178.4(5) 7_565 . . 7_565 ?
O6 K1 O3 C11 144.6(5) . . . . ?
O6 K1 O3 C11 152.7(5) 7_565 . . . ?
O6 K1 O3 C12 -1.1(5) . . . . ?
O6 K1 O3 C12 7.0(5) 7_565 . . . ?
O6 K1 O3 C18 -30.4(6) . . . 7_565 ?
O6 K1 O3 C18 -22.4(6) 7_565 . . 7_565 ?
O6 K1 O3 C19 109(3) . . . 7_565 ?
O6 K1 O3 C19 117(3) 7_565 . . 7_565 ?
O6 K1 O3 O4 171.3(4) . . . 7_565 ?
O6 K1 O3 O4 179.3(4) 7_565 . . 7_565 ?
O6 K1 O4 C10 -157.2(4) 7_565 . . 7_565 ?
O6 K1 O4 C10 -168.0(4) . . . 7_565 ?
O6 K1 O4 C11 -50.7(13) 7_565 . . 7_565 ?
O6 K1 O4 C11 -61.5(12) . . . 7_565 ?
O6 K1 O4 C19 -8.7(6) . . . . ?
O6 K1 O4 C19 2.1(6) 7_565 . . . ?
O6 K1 O4 C20 -145.7(6) . . . . ?
O6 K1 O4 C20 -134.9(7) 7_565 . . . ?
O6 K1 O4 O3 0.8(4) . . . 7_565 ?
O6 K1 O4 O3 11.6(5) 7_565 . . 7_565 ?
O6 K1 O5 C10 -117.5(5) . . . . ?
O6 K1 O5 C10 -74.4(5) 7_565 . . . ?
O6 K1 O5 C20 -52.7(7) 7_565 . . 7_565 ?
O6 K1 O5 C20 -95.8(7) . . . 7_565 ?
O6 K1 O5 C21 -145.2(7) 7_565 . . 7_565 ?
O6 K1 O5 C21 171.6(6) . . . 7_565 ?
O6 K1 O5 C21 122.3(5) . . . . ?
O6 K1 O5 C21 165.4(4) 7_565 . . . ?
O6 K1 O5 O5 126.1(2) 7_565 . . 7_565 ?
O6 K1 O5 O5 82.9(3) . . . 7_565 ?
O6 K1 O6 C14 -155.5(6) 7_565 . . 7_565 ?
O6 K1 O6 C15 -13.5(5) 7_565 . . . ?
O6 K1 O6 C15 -54.3(17) 7_565 . . 7_565 ?
O6 K1 O6 C16 171.3(6) 7_565 . . . ?
O6 K1 S1 P1 -82.81(9) . . . . ?
O6 K1 S1 P1 -102.26(9) 7_565 . . . ?
P1 C4 N2 N1 0.0 . . . . ?
P1 C5 C6 C7 -99.2(3) . . . 7_565 ?
P1 C5 C6 C7 99.2(3) . . . . ?
P1 C5 C6 C8 15.2(3) . . . 7_565 ?
P1 C5 C6 C8 -15.2(3) . . . . ?
P1 C5 C6 C9 -145.0(3) . . . . ?
P1 C5 C6 C9 145.0(3) . . . 7_565 ?
P1 C5 N1 N2 0.0 . . . . ?
S1 P1 S1 K1 1.72(7) 7_565 . . . ?
